data_7715204
loop_
_publ_author_name
'Zhang, Jie'
'Hou, Yuanfeng'
'Liu, Shihua'
'Lin, Jieli'
'Li, Zhongshu'

_publ_section_title
;
 The case of a &#x3bc;<sub>2</sub>-P aromatic phosphinine as a 4-electron
 donor forming &#x3c3;- and &#x3c0;-three-center-two-electron bonds.
;
_journal_issue 12
_journal_name_full 'Dalton transactions (Cambridge, England : 2003)'
_journal_page_first 5608
_journal_page_last 5615
_journal_paper_doi 10.1039/d4dt00228h
_journal_volume 53
_journal_year 2024
_chemical_formula_moiety '2(C51 H36 O3 P4 Rh), 2(Cl4 Ga), 2(C H2 Cl2)'
_chemical_formula_sum 'C104 H76 Cl12 Ga2 O6 P8 Rh2'
_chemical_formula_weight 2440.06
_space_group_crystal_system triclinic
_space_group_IT_number 2
_space_group_name_Hall '-P 1'
_space_group_name_H-M_alt 'P -1'
_atom_sites_solution_hydrogens geom
_audit_creation_date 2023-09-15
_audit_creation_method
;
Olex2 1.5
(compiled 2021.12.09 svn.r5202d8cf for OlexSys, GUI svn.r6439)
;
_audit_update_record
;
2023-10-20 deposited with the CCDC.	2024-02-21 downloaded from the CCDC.
;
_cell_angle_alpha 98.6030(10)
_cell_angle_beta 106.9000(10)
_cell_angle_gamma 92.9220(10)
_cell_formula_units_Z 2
_cell_length_a 15.28780(10)
_cell_length_b 16.0822(2)
_cell_length_c 22.0950(2)
_cell_measurement_reflns_used 42321
_cell_measurement_temperature 150.00(10)
_cell_measurement_theta_max 73.7550
_cell_measurement_theta_min 2.7830
_cell_volume 5113.54(9)
_computing_cell_refinement 'CrysAlisPro 1.171.39.28b (Rigaku OD, 2015)'
_computing_data_collection 'CrysAlisPro 1.171.39.28b (Rigaku OD, 2015)'
_computing_data_reduction 'CrysAlisPro 1.171.39.28b (Rigaku OD, 2015)'
_computing_molecular_graphics 'Olex2 1.5 (Dolomanov et al., 2009)'
_computing_publication_material 'Olex2 1.5 (Dolomanov et al., 2009)'
_computing_structure_refinement 'SHELXL 2014/7 (Sheldrick, 2015)'
_computing_structure_solution 'ShelXT (Sheldrick, 2015)'
_diffrn_ambient_environment N~2~
_diffrn_ambient_temperature 150.00(10)
_diffrn_detector 'CCD plate'
_diffrn_measured_fraction_theta_full 0.996
_diffrn_measured_fraction_theta_max 0.996
_diffrn_measurement_details
;
List of Runs (angles in degrees, time in seconds):

  # Type    Start    End  Width  t~exp~   \w     \q     \k     \f   Frames
#--------------------------------------------------------------------------
  1  \w     59.00  85.00   0.50    0.50    --    0.00  57.00-150.00   52
  2  \w    -28.00  55.00   0.50    0.50    --    0.00  77.00 -30.00  166
  3  \w    -19.00  37.00   0.50    0.50    --    0.00  57.00-150.00  112
  4  \w    -87.00 -50.00   0.50    0.50    --    0.00 -57.00   0.00   74
  5  \w    -13.00  49.00   0.50    0.50    --    0.00  38.00 -60.00  124
  6  \w     17.00  89.00   0.50    0.50    --    0.00  57.00  90.00  144
  7  \w    -14.00  42.00   0.50    0.50    --    0.00  57.00-120.00  112
  8  \w     72.00  98.00   0.50    2.00    --   95.20 -82.00  60.00   52
  9  \w      7.00  34.00   0.50    2.00    --   95.20 -82.00  60.00   54
 10  \w      6.00  56.00   0.50    2.00    --   95.20 -30.00 150.00  100
 11  \w     49.00 127.00   0.50    2.00    --   95.20 -82.00 -90.00  156
 12  \w     11.00 119.00   0.50    2.00    --   95.20 -61.00 -90.00  216
 13  \w      7.00 110.00   0.50    2.00    --   95.20 -82.00-150.00  206
 14  \w      6.00  59.00   0.50    2.00    --   95.20 -61.00  30.00  106
 15  \w     11.00 118.00   0.50    2.00    --   95.20 -82.00  90.00  214
 16  \w      6.00 107.00   0.50    2.00    --   95.20 -30.00  60.00  202
 17  \w     63.00 119.00   0.50    2.00    --   95.20 -61.00 -30.00  112
 18  \w      6.00  59.00   0.50    2.00    --   95.20 -61.00 -30.00  106
 19  \w     72.00 167.00   0.50    2.00    --   95.20  15.00-180.00  190
 20  \w     27.00 105.00   0.50    2.00    --   95.20 -61.00  90.00  156
 21  \w    137.00 176.00   0.50    2.00    --   95.20  15.00 -60.00   78
 22  \w     95.00 121.00   0.50    2.00    --   95.20 -82.00 150.00   52
 23  \w     78.00 121.00   0.50    2.00    --   95.20  15.00 -60.00   86
 24  \w     12.00  91.00   0.50    2.00    --   95.20 -61.00-150.00  158
 25  \w     84.00 110.00   0.50    2.00    --   95.20 -82.00   0.00   52
 26  \w     67.00 109.00   0.50    2.00    --   95.20 -30.00 150.00   84
 27  \w     94.00 120.00   0.50    2.00    --   95.20 -82.00 -30.00   52
 28  \w     31.00  56.00   0.50    2.00    --   95.20 -82.00 -30.00   50
;
_diffrn_measurement_device 'four-circle diffractometer'
_diffrn_measurement_device_type 'XtaLAB AFC12 (RINC): Kappa dual home/near'
_diffrn_measurement_method '\w scans'
_diffrn_orient_matrix_type 'CrysAlisPro convention (1999,Acta A55,543-557)'
_diffrn_orient_matrix_UB_11 0.0517510000
_diffrn_orient_matrix_UB_12 -0.0792076000
_diffrn_orient_matrix_UB_13 0.0087317000
_diffrn_orient_matrix_UB_21 -0.0321588000
_diffrn_orient_matrix_UB_22 -0.0297152000
_diffrn_orient_matrix_UB_23 -0.0732792000
_diffrn_orient_matrix_UB_31 0.0865530000
_diffrn_orient_matrix_UB_32 0.0482080000
_diffrn_orient_matrix_UB_33 -0.0051162000
_diffrn_radiation_monochromator graphite
_diffrn_radiation_probe x-ray
_diffrn_radiation_type 'Cu K\a'
_diffrn_radiation_wavelength 1.54184
_diffrn_reflns_av_R_equivalents 0.0263
_diffrn_reflns_av_unetI/netI 0.0265
_diffrn_reflns_Laue_measured_fraction_full 0.996
_diffrn_reflns_Laue_measured_fraction_max 0.996
_diffrn_reflns_limit_h_max 18
_diffrn_reflns_limit_h_min -11
_diffrn_reflns_limit_k_max 19
_diffrn_reflns_limit_k_min -18
_diffrn_reflns_limit_l_max 26
_diffrn_reflns_limit_l_min -26
_diffrn_reflns_number 59935
_diffrn_reflns_point_group_measured_fraction_full 0.996
_diffrn_reflns_point_group_measured_fraction_max 0.996
_diffrn_reflns_theta_full 66.010
_diffrn_reflns_theta_max 66.010
_diffrn_reflns_theta_min 2.793
_diffrn_source 'fine-focus sealed X-ray tube'
_diffrn_source_type 'Enhance (Cu) X-ray Source'
_exptl_absorpt_coefficient_mu 7.671
_exptl_absorpt_correction_T_max 1.00000
_exptl_absorpt_correction_T_min 0.64669
_exptl_absorpt_correction_type multi-scan
_exptl_absorpt_process_details
;
CrysAlisPro 1.171.39.28b (Rigaku Oxford Diffraction, 2015)
Empirical absorption correction using spherical harmonics,
 implemented in SCALE3 ABSPACK scaling algorithm.
;
_exptl_crystal_colour 'clear greenish green'
_exptl_crystal_colour_lustre clear
_exptl_crystal_colour_modifier greenish
_exptl_crystal_colour_primary green
_exptl_crystal_density_diffrn 1.585
_exptl_crystal_description block
_exptl_crystal_F_000 2448
_exptl_crystal_size_max 0.17
_exptl_crystal_size_mid 0.16
_exptl_crystal_size_min 0.14
_refine_diff_density_max 2.935
_refine_diff_density_min -1.593
_refine_diff_density_rms 0.100
_refine_ls_extinction_method none
_refine_ls_goodness_of_fit_ref 1.037
_refine_ls_hydrogen_treatment constr
_refine_ls_matrix_type full
_refine_ls_number_parameters 1210
_refine_ls_number_reflns 17731
_refine_ls_number_restraints 128
_refine_ls_restrained_S_all 1.050
_refine_ls_R_factor_all 0.0472
_refine_ls_R_factor_gt 0.0451
_refine_ls_shift/su_max 0.002
_refine_ls_shift/su_mean 0.000
_refine_ls_structure_factor_coef Fsqd
_refine_ls_weighting_details 'w=1/[\s^2^(Fo^2^)+(0.0584P)^2^+16.5138P] where P=(Fo^2^+2Fc^2^)/3'
_refine_ls_weighting_scheme calc
_refine_ls_wR_factor_gt 0.1170
_refine_ls_wR_factor_ref 0.1184
_reflns_Friedel_coverage 0.000
_reflns_number_gt 16764
_reflns_number_total 17731
_reflns_threshold_expression 'I > 2\s(I)'
_cod_data_source_file d4dt00228h2.cif
_cod_data_source_block 4
_cod_depositor_comments 'Adding full bibliography for 7715202--7715205.cif.'
_cod_database_code 7715204
_shelx_shelxl_version_number 2014/7
_shelx_space_group_comment
;
The symmetry employed for this shelxl refinement is uniquely defined
by the following loop, which should always be used as a source of
symmetry information in preference to the above space-group names.
They are only intended as comments.
;
_olex2_refinement_description
;
1. Fixed Uiso
 At 1.2 times of:
  All C(H) groups, All C(H,H) groups
2. Restrained distances
 C1AA-Cl4A
 1.7 with sigma of 0.02
 C1AA-Cl5A
 1.7 with sigma of 0.02
 C0AA-Cl3A
 1.7 with sigma of 0.02
 C0AA-Cl1A
 1.7 with sigma of 0.02
3. Rigid bond restraints
 Cl4A, Cl5A, C1AA, Cl1A, Cl3A, C0AA
 with sigma for 1-2 distances of 0.01 and sigma for 1-3 distances of 0.01
 C53, C54, C98, C99, C99, C100
 with sigma for 1-2 distances of 0.001 and sigma for 1-3 distances of 0.002
4. Uiso/Uaniso restraints and constraints
Cl4A \\sim Cl5A \\sim C1AA \\sim Cl1A \\sim Cl3A \\sim C0AA: within 2A with
sigma of 0.04 and sigma for terminal atoms of 0.08 within 2A
Uanis(C1AA) \\sim Ueq, Uanis(Cl4A) \\sim Ueq, Uanis(Cl5A) \\sim Ueq,
Uanis(C0AA) \\sim Ueq, Uanis(Cl1A) \\sim Ueq, Uanis(Cl3A) \\sim Ueq: with sigma
of 0.01 and sigma for terminal atoms of 0.02
Uanis(C52) \\sim Ueq, Uanis(C51) \\sim Ueq, Uanis(C53) \\sim Ueq, Uanis(C99)
\\sim Ueq, Uanis(C100) \\sim Ueq, Uanis(C101) \\sim Ueq: with sigma of 0.001
and sigma for terminal atoms of 0.002
Uanis(Cl3A) = Uanis(Cl5A) = Uanis(Cl1A) = Uanis(Cl4A)
Uanis(C1AA) = Uanis(C0AA)
5. Others
 Fixed Sof: Cl4A(0.5) Cl5A(0.5) C1AA(0.5) H1AA(0.5) H1AB(0.5) Cl1A(0.5)
 Cl3A(0.5) C0AA(0.5) H0AA(0.5) H0AB(0.5)
6.a Secondary CH2 refined with riding coordinates:
 C2AA(H2AA,H2AB), C1AA(H1AA,H1AB), C0AA(H0AA,H0AB)
6.b Aromatic/amide H refined with riding coordinates:
 C2(H2), C4(H4), C7(H7), C9(H9), C12(H12), C14(H14), C32(H32), C33(H33),
 C34(H34), C35(H35), C36(H36), C38(H38), C39(H39), C40(H40), C41(H41), C42(H42),
  C44(H44), C45(H45), C46(H46), C47(H47), C48(H48), C50(H50), C51(H51),
 C52(H52), C53(H53), C54(H54), C56(H56), C57(H57), C58(H58), C59(H59), C60(H60),
  C61(H61), C62(H62), C63(H63), C64(H64), C65(H65), C17(H17), C19(H19),
 C22(H22), C24(H24), C27(H27), C29(H29), C68(H68), C69(H69), C70(H70), C71(H71),
  C72(H72), C74(H74), C75(H75), C76(H76), C77(H77), C78(H78), C79(H79),
 C81(H81), C82(H82), C83(H83), C84(H84), C86(H86), C87(H87), C88(H88), C89(H89),
  C90(H90), C92(H92), C93(H93), C94(H94), C95(H95), C96(H96), C97(H97),
 C99(H99), C100(H100), C101(H101), C102(H102)
;
_olex2_submission_special_instructions 'No special instructions were received'
_oxdiff_exptl_absorpt_empirical_details
;
Empirical correction (ABSPACK) includes:
- Absorption correction using spherical harmonics
- Frame scaling
;
_oxdiff_exptl_absorpt_empirical_full_max 1.315
_oxdiff_exptl_absorpt_empirical_full_min 0.835

loop_
_space_group_symop_operation_xyz
'x, y, z'
'-x, -y, -z'

loop_
_atom_site_label
_atom_site_type_symbol
_atom_site_fract_x
_atom_site_fract_y
_atom_site_fract_z
_atom_site_U_iso_or_equiv
_atom_site_adp_type
_atom_site_occupancy
_atom_site_site_symmetry_order
_atom_site_calc_flag
_atom_site_refinement_flags_posn
_atom_site_refinement_flags_adp
_atom_site_refinement_flags_occupancy
_atom_site_disorder_assembly
_atom_site_disorder_group
Rh1 Rh -0.00544(2) 0.46658(2) 0.05362(2) 0.02135(8) Uani 1 1 d . . . . .
P1 P 0.08157(6) 0.57788(6) 0.12014(4) 0.02233(19) Uani 1 1 d . . . . .
P2 P 0.12854(7) 0.63744(6) -0.00804(4) 0.0239(2) Uani 1 1 d . . . . .
P3 P -0.09823(7) 0.57149(6) 0.02228(5) 0.0251(2) Uani 1 1 d . . . . .
P4 P 0.06072(7) 0.40406(6) 0.13783(4) 0.0244(2) Uani 1 1 d . . . . .
O1 O 0.17710(18) 0.61805(16) 0.11744(12) 0.0260(6) Uani 1 1 d . . . . .
O2 O 0.03012(18) 0.66233(15) 0.12344(12) 0.0264(6) Uani 1 1 d . . . . .
O3 O 0.11426(19) 0.56383(16) 0.19349(12) 0.0269(6) Uani 1 1 d . . . . .
C1 C 0.1877(3) 0.6681(2) 0.07250(18) 0.0247(8) Uani 1 1 d . . . . .
C2 C 0.2510(3) 0.7377(2) 0.09750(18) 0.0264(8) Uani 1 1 d . . . . .
H2 H 0.2768 0.7516 0.1428 0.032 Uiso 1 1 calc R U . . .
C3 C 0.2795(3) 0.7891(2) 0.05945(19) 0.0276(8) Uani 1 1 d . . . . .
C4 C 0.2475(3) 0.7696(2) -0.00735(19) 0.0260(8) Uani 1 1 d . . . . .
H4 H 0.2726 0.8049 -0.0302 0.031 Uiso 1 1 calc R U . . .
C5 C 0.1825(3) 0.7037(2) -0.04394(18) 0.0248(8) Uani 1 1 d . . . . .
C6 C -0.0581(3) 0.6612(2) 0.08188(18) 0.0249(8) Uani 1 1 d . . . . .
C7 C -0.1042(3) 0.7305(2) 0.09097(18) 0.0272(8) Uani 1 1 d . . . . .
H7 H -0.0728 0.7782 0.1220 0.033 Uiso 1 1 calc R U . . .
C8 C -0.1961(3) 0.7334(2) 0.05612(19) 0.0273(8) Uani 1 1 d . . . . .
C9 C -0.2452(3) 0.6636(2) 0.01085(19) 0.0284(8) Uani 1 1 d . . . . .
H9 H -0.3084 0.6684 -0.0089 0.034 Uiso 1 1 calc R U . . .
C10 C -0.2131(3) 0.5886(2) -0.00857(18) 0.0281(8) Uani 1 1 d . . . . .
C11 C 0.1227(3) 0.4794(2) 0.20229(18) 0.0243(8) Uani 1 1 d . . . . .
C12 C 0.1749(3) 0.4629(2) 0.25991(18) 0.0267(8) Uani 1 1 d . . . . .
H12 H 0.2030 0.5087 0.2938 0.032 Uiso 1 1 calc R U . . .
C13 C 0.1881(3) 0.3796(2) 0.27040(18) 0.0276(8) Uani 1 1 d . . . . .
C14 C 0.1506(3) 0.3092(2) 0.22269(18) 0.0255(8) Uani 1 1 d . . . . .
H14 H 0.1653 0.2557 0.2337 0.031 Uiso 1 1 calc R U . . .
C15 C 0.0938(3) 0.3091(2) 0.16047(18) 0.0236(8) Uani 1 1 d . . . . .
C31 C 0.3483(3) 0.8630(2) 0.0904(2) 0.0297(9) Uani 1 1 d . . . . .
C32 C 0.3453(3) 0.9364(3) 0.0634(2) 0.0363(10) Uani 1 1 d . . . . .
H32 H 0.2991 0.9388 0.0243 0.044 Uiso 1 1 calc R U . . .
C33 C 0.4090(3) 1.0056(3) 0.0929(3) 0.0437(12) Uani 1 1 d . . . . .
H33 H 0.4060 1.0551 0.0739 0.052 Uiso 1 1 calc R U . . .
C34 C 0.4764(3) 1.0035(3) 0.1493(2) 0.0454(12) Uani 1 1 d . . . . .
H34 H 0.5198 1.0513 0.1695 0.054 Uiso 1 1 calc R U . . .
C35 C 0.4804(3) 0.9313(3) 0.1765(2) 0.0480(12) Uani 1 1 d . . . . .
H35 H 0.5270 0.9294 0.2154 0.058 Uiso 1 1 calc R U . . .
C36 C 0.4173(3) 0.8615(3) 0.1474(2) 0.0396(10) Uani 1 1 d . . . . .
H36 H 0.4211 0.8122 0.1666 0.048 Uiso 1 1 calc R U . . .
C37 C 0.1628(3) 0.6882(3) -0.11506(19) 0.0296(8) Uani 1 1 d . . . . .
C38 C 0.1663(4) 0.6088(3) -0.1478(2) 0.0461(12) Uani 1 1 d . . . . .
H38 H 0.1771 0.5626 -0.1254 0.055 Uiso 1 1 calc R U . . .
C39 C 0.1540(6) 0.5963(4) -0.2136(3) 0.078(2) Uani 1 1 d . . . . .
H39 H 0.1579 0.5420 -0.2357 0.094 Uiso 1 1 calc R U . . .
C40 C 0.1361(6) 0.6624(4) -0.2464(3) 0.083(3) Uani 1 1 d . . . . .
H40 H 0.1282 0.6537 -0.2913 0.100 Uiso 1 1 calc R U . . .
C41 C 0.1295(4) 0.7411(4) -0.2149(2) 0.0612(17) Uani 1 1 d . . . . .
H41 H 0.1137 0.7859 -0.2384 0.073 Uiso 1 1 calc R U . . .
C42 C 0.1458(3) 0.7554(3) -0.1488(2) 0.0367(10) Uani 1 1 d . . . . .
H42 H 0.1454 0.8107 -0.1267 0.044 Uiso 1 1 calc R U . . .
C43 C -0.2437(3) 0.8100(3) 0.0675(2) 0.0322(9) Uani 1 1 d . . . . .
C44 C -0.1973(3) 0.8900(3) 0.0790(2) 0.0406(10) Uani 1 1 d . . . . .
H44 H -0.1342 0.8959 0.0813 0.049 Uiso 1 1 calc R U . . .
C45 C -0.2427(4) 0.9615(3) 0.0871(3) 0.0503(13) Uani 1 1 d . . . . .
H45 H -0.2108 1.0160 0.0944 0.060 Uiso 1 1 calc R U . . .
C46 C -0.3336(4) 0.9538(3) 0.0847(3) 0.0559(14) Uani 1 1 d . . . . .
H46 H -0.3644 1.0028 0.0904 0.067 Uiso 1 1 calc R U . . .
C47 C -0.3800(4) 0.8745(4) 0.0740(3) 0.0602(15) Uani 1 1 d . . . . .
H47 H -0.4427 0.8691 0.0727 0.072 Uiso 1 1 calc R U . . .
C48 C -0.3357(3) 0.8031(3) 0.0652(3) 0.0476(12) Uani 1 1 d . . . . .
H48 H -0.3683 0.7488 0.0576 0.057 Uiso 1 1 calc R U . . .
C49 C -0.2824(3) 0.5252(3) -0.0582(2) 0.0375(10) Uani 1 1 d . . . . .
C50 C -0.3065(4) 0.5339(4) -0.1223(2) 0.0553(15) Uani 1 1 d . . . . .
H50 H -0.2742 0.5753 -0.1365 0.066 Uiso 1 1 calc R U . . .
C51 C -0.3814(5) 0.4787(4) -0.1663(3) 0.0683(16) Uani 1 1 d . U . . .
H51 H -0.4001 0.4826 -0.2106 0.082 Uiso 1 1 calc R U . . .
C52 C -0.4254(5) 0.4205(5) -0.1440(4) 0.0755(18) Uani 1 1 d . U . . .
H52 H -0.4748 0.3840 -0.1740 0.091 Uiso 1 1 calc R U . . .
C53 C -0.4034(4) 0.4115(4) -0.0822(3) 0.0614(13) Uani 1 1 d . U . . .
H53 H -0.4364 0.3698 -0.0688 0.074 Uiso 1 1 calc R U . . .
C54 C -0.3313(4) 0.4646(3) -0.0383(3) 0.0551(13) Uani 1 1 d . U . . .
H54 H -0.3150 0.4597 0.0058 0.066 Uiso 1 1 calc R U . . .
C55 C 0.2431(3) 0.3681(3) 0.3355(2) 0.0363(10) Uani 1 1 d . . . . .
C56 C 0.3189(4) 0.4251(3) 0.3712(2) 0.0495(13) Uani 1 1 d . . . . .
H56 H 0.3392 0.4684 0.3521 0.059 Uiso 1 1 calc R U . . .
C57 C 0.3647(5) 0.4191(4) 0.4341(3) 0.0672(19) Uani 1 1 d . . . . .
H57 H 0.4161 0.4583 0.4580 0.081 Uiso 1 1 calc R U . . .
C58 C 0.3359(5) 0.3569(3) 0.4618(3) 0.076(2) Uani 1 1 d . . . . .
H58 H 0.3663 0.3538 0.5054 0.091 Uiso 1 1 calc R U . . .
C59 C 0.2632(5) 0.2987(3) 0.4268(2) 0.0645(18) Uani 1 1 d . . . . .
H59 H 0.2452 0.2545 0.4461 0.077 Uiso 1 1 calc R U . . .
C60 C 0.2156(4) 0.3035(3) 0.3638(2) 0.0461(12) Uani 1 1 d . . . . .
H60 H 0.1649 0.2634 0.3402 0.055 Uiso 1 1 calc R U . . .
C61 C 0.0295(3) 0.1570(2) 0.1346(2) 0.0312(9) Uani 1 1 d . . . . .
H61 H 0.0436 0.1555 0.1792 0.037 Uiso 1 1 calc R U . . .
C62 C -0.0158(3) 0.0870(3) 0.0905(2) 0.0396(10) Uani 1 1 d . . . . .
H62 H -0.0319 0.0373 0.1049 0.048 Uiso 1 1 calc R U . . .
C63 C -0.0382(3) 0.0884(3) 0.0251(2) 0.0416(11) Uani 1 1 d . . . . .
H63 H -0.0731 0.0413 -0.0050 0.050 Uiso 1 1 calc R U . . .
C64 C -0.0096(3) 0.1584(3) 0.0041(2) 0.0364(10) Uani 1 1 d . . . . .
H64 H -0.0220 0.1587 -0.0405 0.044 Uiso 1 1 calc R U . . .
C65 C 0.0374(3) 0.2283(2) 0.04836(19) 0.0297(8) Uani 1 1 d . . . . .
H65 H 0.0582 0.2759 0.0337 0.036 Uiso 1 1 calc R U . . .
C66 C 0.0547(3) 0.2302(2) 0.11413(18) 0.0246(8) Uani 1 1 d . . . . .
Rh2 Rh 0.57374(2) 0.97735(2) 0.47990(2) 0.01770(7) Uani 1 1 d . . . . .
P5 P 0.53509(6) 0.84082(5) 0.47529(4) 0.02086(19) Uani 1 1 d . . . . .
P6 P 0.57353(6) 0.97899(5) 0.58825(4) 0.02023(18) Uani 1 1 d . . . . .
P7 P 0.64215(6) 0.92165(6) 0.40762(4) 0.02142(19) Uani 1 1 d . . . . .
P8 P 0.33355(6) 0.89457(6) 0.48848(4) 0.02246(19) Uani 1 1 d . . . . .
O4 O 0.54701(19) 0.81268(15) 0.54335(12) 0.0262(6) Uani 1 1 d . . . . .
O5 O 0.59874(19) 0.78094(15) 0.44596(13) 0.0263(6) Uani 1 1 d . . . . .
O6 O 0.43844(18) 0.78906(15) 0.43702(12) 0.0244(5) Uani 1 1 d . . . . .
C16 C 0.5762(2) 0.8736(2) 0.59852(17) 0.0222(7) Uani 1 1 d . . . . .
C17 C 0.6033(3) 0.8437(2) 0.65542(18) 0.0246(8) Uani 1 1 d . . . . .
H17 H 0.6002 0.7843 0.6545 0.030 Uiso 1 1 calc R U . . .
C18 C 0.6354(2) 0.8979(2) 0.71475(18) 0.0236(8) Uani 1 1 d . . . . .
C19 C 0.6432(3) 0.9858(2) 0.71811(18) 0.0246(8) Uani 1 1 d . . . . .
H19 H 0.6657 1.0186 0.7600 0.029 Uiso 1 1 calc R U . . .
C20 C 0.6218(2) 1.0307(2) 0.66762(17) 0.0220(7) Uani 1 1 d . . . . .
C21 C 0.6717(2) 0.9381(2) 0.34025(18) 0.0245(8) Uani 1 1 d . . . . .
C22 C 0.6986(3) 0.8699(3) 0.30473(19) 0.0294(8) Uani 1 1 d . . . . .
H22 H 0.7187 0.8821 0.2699 0.035 Uiso 1 1 calc R U . . .
C23 C 0.6994(3) 0.7863(3) 0.31457(19) 0.0298(9) Uani 1 1 d . . . . .
C24 C 0.6658(3) 0.7578(2) 0.36101(19) 0.0278(8) Uani 1 1 d . . . . .
H24 H 0.6638 0.6994 0.3639 0.033 Uiso 1 1 calc R U . . .
C25 C 0.6360(2) 0.8127(2) 0.40217(18) 0.0231(7) Uani 1 1 d . . . . .
C26 C 0.3573(3) 0.7982(2) 0.45366(17) 0.0246(8) Uani 1 1 d . . . . .
C27 C 0.2972(3) 0.7261(2) 0.43545(18) 0.0294(9) Uani 1 1 d . . . . .
H27 H 0.3179 0.6749 0.4196 0.035 Uiso 1 1 calc R U . . .
C28 C 0.2075(3) 0.7240(3) 0.43900(19) 0.0343(9) Uani 1 1 d . . . . .
C29 C 0.1727(3) 0.7960(3) 0.4623(2) 0.0340(9) Uani 1 1 d . . . . .
H29 H 0.1105 0.7900 0.4620 0.041 Uiso 1 1 calc R U . . .
C30 C 0.2200(3) 0.8758(3) 0.48607(18) 0.0280(8) Uani 1 1 d . . . . .
C67 C 0.6629(3) 0.8616(2) 0.77465(18) 0.0265(8) Uani 1 1 d . . . . .
C68 C 0.6166(3) 0.7867(3) 0.7794(2) 0.0342(9) Uani 1 1 d . . . . .
H68 H 0.5680 0.7580 0.7437 0.041 Uiso 1 1 calc R U . . .
C69 C 0.6414(3) 0.7544(3) 0.8361(2) 0.0413(11) Uani 1 1 d . . . . .
H69 H 0.6096 0.7036 0.8391 0.050 Uiso 1 1 calc R U . . .
C70 C 0.7118(3) 0.7955(3) 0.8880(2) 0.0434(11) Uani 1 1 d . . . . .
H70 H 0.7279 0.7736 0.9270 0.052 Uiso 1 1 calc R U . . .
C71 C 0.7591(3) 0.8688(3) 0.8835(2) 0.0388(10) Uani 1 1 d . . . . .
H71 H 0.8084 0.8966 0.9191 0.047 Uiso 1 1 calc R U . . .
C72 C 0.7347(3) 0.9017(3) 0.82728(19) 0.0308(9) Uani 1 1 d . . . . .
H72 H 0.7673 0.9522 0.8246 0.037 Uiso 1 1 calc R U . . .
C73 C 0.6412(3) 1.1249(2) 0.68497(17) 0.0232(7) Uani 1 1 d . . . . .
C74 C 0.5770(3) 1.1749(2) 0.70055(18) 0.0277(8) Uani 1 1 d . . . . .
H74 H 0.5181 1.1497 0.6977 0.033 Uiso 1 1 calc R U . . .
C75 C 0.5983(3) 1.2617(3) 0.7203(2) 0.0335(9) Uani 1 1 d . . . . .
H75 H 0.5533 1.2959 0.7295 0.040 Uiso 1 1 calc R U . . .
C76 C 0.6852(3) 1.2982(3) 0.7265(2) 0.0356(10) Uani 1 1 d . . . . .
H76 H 0.7000 1.3574 0.7402 0.043 Uiso 1 1 calc R U . . .
C77 C 0.7501(3) 1.2483(3) 0.7129(2) 0.0354(10) Uani 1 1 d . . . . .
H77 H 0.8102 1.2732 0.7183 0.042 Uiso 1 1 calc R U . . .
C78 C 0.7283(3) 1.1619(3) 0.69142(19) 0.0292(8) Uani 1 1 d . . . . .
H78 H 0.7729 1.1282 0.6811 0.035 Uiso 1 1 calc R U . . .
C79 C 0.6184(3) 1.0834(3) 0.33942(19) 0.0295(8) Uani 1 1 d . . . . .
H79 H 0.5803 1.0697 0.3644 0.035 Uiso 1 1 calc R U . . .
C80 C 0.6714(3) 1.0228(3) 0.32077(18) 0.0265(8) Uani 1 1 d . . . . .
C81 C 0.7235(3) 1.0431(3) 0.2813(3) 0.0461(12) Uani 1 1 d . . . . .
H81 H 0.7605 1.0031 0.2676 0.055 Uiso 1 1 calc R U . . .
C82 C 0.7211(4) 1.1212(4) 0.2623(3) 0.0605(16) Uani 1 1 d . . . . .
H82 H 0.7548 1.1334 0.2342 0.073 Uiso 1 1 calc R U . . .
C83 C 0.6710(4) 1.1816(3) 0.2831(3) 0.0519(13) Uani 1 1 d . . . . .
H83 H 0.6716 1.2356 0.2706 0.062 Uiso 1 1 calc R U . . .
C84 C 0.6192(3) 1.1630(3) 0.3228(2) 0.0383(10) Uani 1 1 d . . . . .
H84 H 0.5850 1.2043 0.3382 0.046 Uiso 1 1 calc R U . . .
C85 C 0.7365(3) 0.7261(3) 0.2727(2) 0.0361(10) Uani 1 1 d . . . . .
C86 C 0.8200(3) 0.7490(3) 0.2627(2) 0.0378(10) Uani 1 1 d . . . . .
H86 H 0.8521 0.8029 0.2826 0.045 Uiso 1 1 calc R U . . .
C87 C 0.8563(4) 0.6942(3) 0.2243(2) 0.0475(12) Uani 1 1 d . . . . .
H87 H 0.9143 0.7094 0.2192 0.057 Uiso 1 1 calc R U . . .
C88 C 0.8080(5) 0.6174(4) 0.1933(3) 0.0620(16) Uani 1 1 d . . . . .
H88 H 0.8309 0.5810 0.1647 0.074 Uiso 1 1 calc R U . . .
C89 C 0.7265(5) 0.5931(4) 0.2036(3) 0.0693(18) Uani 1 1 d . . . . .
H89 H 0.6943 0.5395 0.1827 0.083 Uiso 1 1 calc R U . . .
C90 C 0.6910(4) 0.6461(3) 0.2444(3) 0.0522(13) Uani 1 1 d . . . . .
H90 H 0.6362 0.6281 0.2529 0.063 Uiso 1 1 calc R U . . .
C91 C 0.1732(3) 0.9462(3) 0.5101(2) 0.0324(9) Uani 1 1 d . . . . .
C92 C 0.1659(3) 1.0200(3) 0.4834(2) 0.0360(10) Uani 1 1 d . . . . .
H92 H 0.1903 1.0257 0.4491 0.043 Uiso 1 1 calc R U . . .
C93 C 0.1225(3) 1.0852(3) 0.5077(3) 0.0473(12) Uani 1 1 d . . . . .
H93 H 0.1166 1.1354 0.4895 0.057 Uiso 1 1 calc R U . . .
C94 C 0.0878(3) 1.0776(4) 0.5581(3) 0.0524(14) Uani 1 1 d . . . . .
H94 H 0.0600 1.1230 0.5753 0.063 Uiso 1 1 calc R U . . .
C95 C 0.0937(3) 1.0040(4) 0.5835(2) 0.0502(13) Uani 1 1 d . . . . .
H95 H 0.0686 0.9985 0.6175 0.060 Uiso 1 1 calc R U . . .
C96 C 0.1358(3) 0.9385(3) 0.5598(2) 0.0400(11) Uani 1 1 d . . . . .
H96 H 0.1394 0.8879 0.5774 0.048 Uiso 1 1 calc R U . . .
C97 C 0.1772(4) 0.5691(3) 0.4348(2) 0.0449(11) Uani 1 1 d . . . . .
H97 H 0.2372 0.5696 0.4634 0.054 Uiso 1 1 calc R U . . .
C98 C 0.1478(4) 0.6433(3) 0.4150(2) 0.0509(11) Uani 1 1 d . U . . .
C99 C 0.0645(5) 0.6394(5) 0.3707(3) 0.0753(14) Uani 1 1 d . U . . .
H99 H 0.0413 0.6893 0.3568 0.090 Uiso 1 1 calc R U . . .
C100 C 0.0126(5) 0.5598(5) 0.3452(4) 0.0786(14) Uani 1 1 d . U . . .
H100 H -0.0422 0.5554 0.3103 0.094 Uiso 1 1 calc R U . . .
C101 C 0.0400(6) 0.4892(6) 0.3700(4) 0.090(2) Uani 1 1 d . U . . .
H101 H 0.0016 0.4374 0.3560 0.108 Uiso 1 1 calc R U . . .
C102 C 0.1205(4) 0.4941(3) 0.4136(3) 0.0589(15) Uani 1 1 d . . . . .
H102 H 0.1402 0.4452 0.4309 0.071 Uiso 1 1 calc R U . . .
Ga1 Ga 0.39167(5) 0.53558(4) 0.64224(3) 0.05514(18) Uani 1 1 d . . . . .
Cl1 Cl 0.42452(16) 0.59972(13) 0.74093(8) 0.0912(6) Uani 1 1 d . . . . .
Cl2 Cl 0.48392(12) 0.43608(8) 0.64213(7) 0.0665(4) Uani 1 1 d . . . . .
Cl3 Cl 0.25291(15) 0.47755(16) 0.60912(14) 0.1262(10) Uani 1 1 d . . . . .
Cl4 Cl 0.41288(14) 0.62532(9) 0.58256(8) 0.0775(5) Uani 1 1 d . . . . .
Ga2 Ga 0.05325(3) 0.97167(3) 0.26270(2) 0.03035(12) Uani 1 1 d . . . . .
Cl5 Cl 0.15789(8) 1.07248(7) 0.31809(6) 0.0452(3) Uani 1 1 d . . . . .
Cl6 Cl -0.07599(8) 1.02650(10) 0.23382(7) 0.0586(4) Uani 1 1 d . . . . .
Cl7 Cl 0.08723(8) 0.91307(8) 0.17768(5) 0.0435(3) Uani 1 1 d . . . . .
Cl8 Cl 0.04231(8) 0.87452(7) 0.31941(6) 0.0445(3) Uani 1 1 d . . . . .
Cl0A Cl 0.4530(2) 0.64191(17) 0.92424(14) 0.1300(9) Uani 1 1 d . . . . .
Cl2A Cl 0.42917(14) 0.81861(12) 0.91991(11) 0.0908(6) Uani 1 1 d . . . . .
C2AA C 0.4073(5) 0.7159(5) 0.8774(4) 0.0780(19) Uani 1 1 d . . . . .
H2AA H 0.3401 0.7016 0.8592 0.094 Uiso 1 1 calc R U . . .
H2AB H 0.4335 0.7129 0.8411 0.094 Uiso 1 1 calc R U . . .
Cl4A Cl 0.9035(4) 0.7074(3) 0.4314(3) 0.1179(9) Uani 0.5 1 d D U P A 1
Cl5A Cl 1.0245(4) 0.6945(4) 0.5566(3) 0.1179(9) Uani 0.5 1 d D U P A 1
C1AA C 0.9507(9) 0.6530(9) 0.4885(5) 0.080(2) Uani 0.5 1 d D U P A 1
H1AA H 0.8992 0.6244 0.4988 0.096 Uiso 0.5 1 calc R U P A 1
H1AB H 0.9805 0.6079 0.4687 0.096 Uiso 0.5 1 calc R U P A 1
Cl1A Cl 1.1677(4) 0.7056(3) 0.5956(3) 0.1179(9) Uani 0.5 1 d D U P B 2
Cl3A Cl 0.9857(4) 0.7181(4) 0.5685(3) 0.1179(9) Uani 0.5 1 d D U P B 2
C0AA C 1.0738(9) 0.6508(9) 0.5583(6) 0.080(2) Uani 0.5 1 d D U P B 2
H0AA H 1.0686 0.5989 0.5765 0.096 Uiso 0.5 1 calc R U P B 2
H0AB H 1.0685 0.6346 0.5122 0.096 Uiso 0.5 1 calc R U P B 2

loop_
_atom_site_aniso_label
_atom_site_aniso_U_11
_atom_site_aniso_U_22
_atom_site_aniso_U_33
_atom_site_aniso_U_23
_atom_site_aniso_U_13
_atom_site_aniso_U_12
Rh1 0.02776(15) 0.01535(13) 0.01742(13) 0.00592(10) 0.00074(11) -0.00330(10)
P1 0.0286(5) 0.0161(4) 0.0186(4) 0.0053(3) 0.0011(4) -0.0030(4)
P2 0.0285(5) 0.0184(4) 0.0215(5) 0.0058(4) 0.0024(4) -0.0047(4)
P3 0.0285(5) 0.0192(4) 0.0231(5) 0.0045(4) 0.0006(4) 0.0007(4)
P4 0.0323(5) 0.0177(4) 0.0192(4) 0.0068(3) 0.0005(4) -0.0023(4)
O1 0.0288(14) 0.0222(13) 0.0238(13) 0.0100(11) 0.0010(11) -0.0033(11)
O2 0.0320(14) 0.0169(12) 0.0241(13) 0.0017(10) 0.0005(11) -0.0007(10)
O3 0.0407(15) 0.0172(12) 0.0189(13) 0.0060(10) 0.0023(11) -0.0030(11)
C1 0.0295(19) 0.0193(18) 0.0250(19) 0.0075(15) 0.0060(15) 0.0007(15)
C2 0.029(2) 0.0228(19) 0.0231(19) 0.0013(15) 0.0040(15) -0.0028(15)
C3 0.028(2) 0.0230(19) 0.031(2) 0.0035(16) 0.0091(16) -0.0015(15)
C4 0.0279(19) 0.0220(19) 0.029(2) 0.0078(15) 0.0087(16) -0.0019(15)
C5 0.0277(19) 0.0218(18) 0.0254(19) 0.0076(15) 0.0069(15) 0.0024(15)
C6 0.0278(19) 0.0237(19) 0.0214(18) 0.0078(15) 0.0033(15) -0.0014(15)
C7 0.036(2) 0.0219(19) 0.0223(19) 0.0053(15) 0.0066(16) -0.0026(16)
C8 0.034(2) 0.0233(19) 0.027(2) 0.0074(15) 0.0108(16) 0.0024(16)
C9 0.030(2) 0.027(2) 0.027(2) 0.0063(16) 0.0069(16) 0.0027(16)
C10 0.032(2) 0.027(2) 0.0220(19) 0.0061(15) 0.0025(16) -0.0008(16)
C11 0.031(2) 0.0201(18) 0.0221(18) 0.0080(14) 0.0066(15) -0.0019(15)
C12 0.031(2) 0.0238(19) 0.0205(18) 0.0041(15) 0.0020(15) -0.0025(15)
C13 0.030(2) 0.027(2) 0.0238(19) 0.0094(16) 0.0026(16) 0.0037(16)
C14 0.0273(19) 0.0226(19) 0.027(2) 0.0100(15) 0.0065(16) 0.0035(15)
C15 0.0260(19) 0.0208(18) 0.0259(19) 0.0083(15) 0.0088(15) 0.0011(14)
C31 0.032(2) 0.025(2) 0.033(2) -0.0002(16) 0.0151(17) -0.0064(16)
C32 0.034(2) 0.027(2) 0.047(3) 0.0028(19) 0.0135(19) -0.0063(17)
C33 0.043(3) 0.023(2) 0.070(3) 0.002(2) 0.029(3) -0.0066(19)
C34 0.044(3) 0.036(3) 0.053(3) -0.015(2) 0.026(2) -0.021(2)
C35 0.043(3) 0.054(3) 0.037(3) -0.006(2) 0.010(2) -0.023(2)
C36 0.041(2) 0.041(3) 0.031(2) 0.0011(19) 0.0087(19) -0.015(2)
C37 0.030(2) 0.033(2) 0.026(2) 0.0082(16) 0.0073(16) -0.0058(16)
C38 0.072(3) 0.035(2) 0.030(2) 0.0024(19) 0.016(2) -0.009(2)
C39 0.136(6) 0.055(4) 0.035(3) -0.013(3) 0.031(3) -0.034(4)
C40 0.133(6) 0.077(4) 0.024(3) 0.008(3) 0.011(3) -0.057(4)
C41 0.074(4) 0.065(4) 0.035(3) 0.027(3) -0.001(2) -0.031(3)
C42 0.033(2) 0.037(2) 0.039(2) 0.0164(19) 0.0061(18) -0.0080(18)
C43 0.037(2) 0.030(2) 0.030(2) 0.0031(17) 0.0102(18) 0.0068(17)
C44 0.037(2) 0.029(2) 0.053(3) 0.006(2) 0.009(2) 0.0059(18)
C45 0.048(3) 0.028(2) 0.068(3) 0.003(2) 0.010(3) 0.007(2)
C46 0.050(3) 0.043(3) 0.071(4) -0.002(3) 0.016(3) 0.020(2)
C47 0.044(3) 0.051(3) 0.085(4) -0.005(3) 0.027(3) 0.010(2)
C48 0.045(3) 0.037(3) 0.060(3) -0.006(2) 0.022(2) 0.002(2)
C49 0.028(2) 0.032(2) 0.039(2) -0.0067(19) -0.0033(18) 0.0076(18)
C50 0.049(3) 0.067(4) 0.034(3) -0.011(2) -0.007(2) 0.028(3)
C51 0.0673(18) 0.0688(18) 0.0667(18) 0.0073(10) 0.0180(10) 0.0126(10)
C52 0.073(2) 0.075(2) 0.077(2) 0.0077(10) 0.0211(11) 0.0100(10)
C53 0.0583(15) 0.0593(16) 0.0634(16) 0.0057(10) 0.0160(10) 0.0046(9)
C54 0.043(3) 0.038(3) 0.083(4) 0.005(2) 0.018(2) 0.0095(18)
C55 0.046(3) 0.027(2) 0.027(2) 0.0077(17) -0.0039(19) 0.0112(18)
C56 0.050(3) 0.038(3) 0.042(3) 0.006(2) -0.015(2) 0.007(2)
C57 0.081(4) 0.042(3) 0.047(3) 0.000(2) -0.028(3) 0.018(3)
C58 0.129(6) 0.040(3) 0.031(3) 0.007(2) -0.022(3) 0.032(3)
C59 0.120(5) 0.031(3) 0.032(3) 0.015(2) 0.000(3) 0.022(3)
C60 0.077(4) 0.026(2) 0.027(2) 0.0084(18) 0.000(2) 0.013(2)
C61 0.038(2) 0.024(2) 0.033(2) 0.0093(17) 0.0105(18) 0.0003(17)
C62 0.047(3) 0.023(2) 0.047(3) 0.0058(19) 0.013(2) -0.0033(18)
C63 0.043(3) 0.027(2) 0.045(3) -0.0059(19) 0.005(2) 0.0011(19)
C64 0.046(3) 0.031(2) 0.027(2) 0.0010(17) 0.0040(18) 0.0099(19)
C65 0.036(2) 0.0225(19) 0.030(2) 0.0086(16) 0.0069(17) 0.0049(16)
C66 0.0268(19) 0.0199(18) 0.0258(19) 0.0064(15) 0.0049(15) 0.0021(15)
Rh2 0.02023(14) 0.01472(13) 0.01971(14) 0.00516(10) 0.00737(10) 0.00162(10)
P5 0.0279(5) 0.0148(4) 0.0217(4) 0.0054(3) 0.0092(4) 0.0025(3)
P6 0.0250(4) 0.0171(4) 0.0191(4) 0.0060(3) 0.0060(4) 0.0018(3)
P7 0.0222(4) 0.0208(4) 0.0229(4) 0.0045(4) 0.0087(4) 0.0031(3)
P8 0.0226(4) 0.0197(4) 0.0250(5) 0.0038(4) 0.0078(4) -0.0022(3)
O4 0.0420(15) 0.0155(12) 0.0214(13) 0.0063(10) 0.0092(11) 0.0002(11)
O5 0.0365(15) 0.0172(12) 0.0301(14) 0.0072(11) 0.0154(12) 0.0080(11)
O6 0.0313(14) 0.0186(12) 0.0236(13) 0.0020(10) 0.0102(11) -0.0012(10)
C16 0.0254(18) 0.0203(18) 0.0215(18) 0.0050(14) 0.0072(15) 0.0016(14)
C17 0.0278(19) 0.0205(18) 0.029(2) 0.0100(15) 0.0102(16) 0.0043(15)
C18 0.0232(18) 0.0265(19) 0.0238(19) 0.0099(15) 0.0079(15) 0.0062(15)
C19 0.0256(19) 0.0258(19) 0.0223(18) 0.0047(15) 0.0069(15) 0.0031(15)
C20 0.0209(17) 0.0230(18) 0.0229(18) 0.0049(14) 0.0071(14) 0.0038(14)
C21 0.0179(17) 0.030(2) 0.0256(19) 0.0047(15) 0.0059(15) 0.0022(15)
C22 0.0258(19) 0.035(2) 0.029(2) 0.0037(17) 0.0111(16) 0.0044(16)
C23 0.0249(19) 0.034(2) 0.029(2) -0.0006(17) 0.0079(16) 0.0053(16)
C24 0.0262(19) 0.0247(19) 0.031(2) 0.0021(16) 0.0071(16) 0.0049(15)
C25 0.0239(18) 0.0233(18) 0.0230(18) 0.0056(15) 0.0072(15) 0.0052(14)
C26 0.029(2) 0.0234(19) 0.0210(18) 0.0058(15) 0.0073(15) -0.0021(15)
C27 0.043(2) 0.0217(19) 0.0222(19) 0.0031(15) 0.0095(17) -0.0058(17)
C28 0.038(2) 0.035(2) 0.026(2) 0.0059(17) 0.0064(17) -0.0123(18)
C29 0.025(2) 0.043(2) 0.030(2) 0.0061(18) 0.0044(17) -0.0112(18)
C30 0.0261(19) 0.034(2) 0.0214(18) 0.0049(16) 0.0049(15) -0.0035(16)
C67 0.029(2) 0.030(2) 0.0246(19) 0.0120(16) 0.0101(16) 0.0098(16)
C68 0.034(2) 0.037(2) 0.034(2) 0.0176(18) 0.0086(18) 0.0047(18)
C69 0.043(3) 0.046(3) 0.043(3) 0.027(2) 0.015(2) 0.008(2)
C70 0.049(3) 0.056(3) 0.033(2) 0.026(2) 0.012(2) 0.018(2)
C71 0.040(2) 0.049(3) 0.028(2) 0.0128(19) 0.0050(18) 0.014(2)
C72 0.031(2) 0.034(2) 0.028(2) 0.0093(17) 0.0070(17) 0.0094(17)
C73 0.0276(19) 0.0226(18) 0.0180(17) 0.0070(14) 0.0030(14) 0.0019(15)
C74 0.0268(19) 0.026(2) 0.026(2) 0.0027(16) 0.0031(16) 0.0012(15)
C75 0.042(2) 0.026(2) 0.028(2) 0.0021(16) 0.0050(18) 0.0080(18)
C76 0.051(3) 0.023(2) 0.028(2) 0.0023(16) 0.0064(19) -0.0026(18)
C77 0.039(2) 0.033(2) 0.031(2) 0.0064(18) 0.0073(18) -0.0110(18)
C78 0.030(2) 0.030(2) 0.028(2) 0.0064(16) 0.0083(16) 0.0006(16)
C79 0.029(2) 0.032(2) 0.031(2) 0.0108(17) 0.0119(17) 0.0020(16)
C80 0.0225(18) 0.032(2) 0.0257(19) 0.0073(16) 0.0083(15) -0.0018(15)
C81 0.043(3) 0.052(3) 0.058(3) 0.022(2) 0.032(2) 0.008(2)
C82 0.058(3) 0.069(4) 0.081(4) 0.042(3) 0.046(3) 0.010(3)
C83 0.045(3) 0.048(3) 0.076(4) 0.038(3) 0.025(3) 0.005(2)
C84 0.036(2) 0.039(2) 0.044(3) 0.020(2) 0.013(2) 0.0058(19)
C85 0.040(2) 0.037(2) 0.032(2) -0.0014(18) 0.0126(19) 0.0094(19)
C86 0.043(2) 0.038(2) 0.037(2) 0.0057(19) 0.020(2) 0.008(2)
C87 0.063(3) 0.045(3) 0.049(3) 0.010(2) 0.036(3) 0.014(2)
C88 0.087(4) 0.047(3) 0.066(4) -0.004(3) 0.051(3) 0.012(3)
C89 0.086(5) 0.046(3) 0.074(4) -0.022(3) 0.039(4) -0.004(3)
C90 0.051(3) 0.049(3) 0.051(3) -0.017(2) 0.022(2) -0.005(2)
C91 0.0182(18) 0.043(2) 0.029(2) 0.0006(18) 0.0003(16) -0.0015(16)
C92 0.025(2) 0.043(3) 0.034(2) 0.0031(19) 0.0025(17) 0.0046(18)
C93 0.030(2) 0.049(3) 0.052(3) 0.001(2) -0.002(2) 0.010(2)
C94 0.025(2) 0.074(4) 0.047(3) -0.014(3) 0.006(2) 0.011(2)
C95 0.024(2) 0.077(4) 0.044(3) -0.006(3) 0.011(2) 0.000(2)
C96 0.021(2) 0.058(3) 0.037(2) 0.001(2) 0.0077(18) -0.0063(19)
C97 0.052(3) 0.035(2) 0.047(3) -0.003(2) 0.022(2) -0.013(2)
C98 0.077(3) 0.039(3) 0.041(3) 0.0131(19) 0.0241(17) -0.011(2)
C99 0.0754(16) 0.0735(15) 0.0748(16) 0.0164(10) 0.0180(9) 0.0040(9)
C100 0.0770(16) 0.0762(15) 0.0786(17) 0.0142(10) 0.0177(10) 0.0025(9)
C101 0.091(2) 0.088(2) 0.091(2) 0.0178(11) 0.0247(12) 0.0054(10)
C102 0.080(4) 0.041(3) 0.048(3) 0.005(2) 0.015(3) -0.025(3)
Ga1 0.0666(4) 0.0400(3) 0.0455(4) 0.0095(3) -0.0025(3) -0.0073(3)
Cl1 0.1200(15) 0.0883(12) 0.0517(9) -0.0027(8) 0.0092(9) 0.0290(11)
Cl2 0.0965(11) 0.0309(6) 0.0636(8) 0.0093(6) 0.0118(8) -0.0005(6)
Cl3 0.0738(12) 0.1138(17) 0.157(2) 0.0665(16) -0.0325(13) -0.0335(12)
Cl4 0.1174(14) 0.0452(8) 0.0749(10) 0.0243(7) 0.0295(10) 0.0106(8)
Ga2 0.0275(2) 0.0335(3) 0.0320(3) 0.0077(2) 0.0111(2) 0.0019(2)
Cl5 0.0446(6) 0.0374(6) 0.0511(7) -0.0026(5) 0.0178(5) -0.0073(5)
Cl6 0.0383(6) 0.0893(10) 0.0617(8) 0.0349(7) 0.0214(6) 0.0264(6)
Cl7 0.0473(6) 0.0487(6) 0.0342(5) -0.0012(5) 0.0166(5) 0.0001(5)
Cl8 0.0437(6) 0.0429(6) 0.0579(7) 0.0213(5) 0.0263(5) 0.0047(5)
Cl0A 0.162(3) 0.0946(16) 0.124(2) 0.0350(15) 0.0239(18) -0.0010(16)
Cl2A 0.0906(12) 0.0731(11) 0.1158(15) -0.0041(10) 0.0579(12) -0.0249(9)
C2AA 0.076(4) 0.085(5) 0.077(5) 0.001(4) 0.036(4) 0.009(4)
Cl4A 0.117(2) 0.1014(18) 0.153(2) 0.0568(16) 0.0487(17) 0.0172(14)
Cl5A 0.117(2) 0.1014(18) 0.153(2) 0.0568(16) 0.0487(17) 0.0172(14)
C1AA 0.097(5) 0.095(5) 0.071(4) 0.037(4) 0.051(4) -0.005(4)
Cl1A 0.117(2) 0.1014(18) 0.153(2) 0.0568(16) 0.0487(17) 0.0172(14)
Cl3A 0.117(2) 0.1014(18) 0.153(2) 0.0568(16) 0.0487(17) 0.0172(14)
C0AA 0.097(5) 0.095(5) 0.071(4) 0.037(4) 0.051(4) -0.005(4)

loop_
_atom_type_symbol
_atom_type_description
_atom_type_scat_dispersion_real
_atom_type_scat_dispersion_imag
_atom_type_scat_source
C C 0.0181 0.0091 'International Tables Vol C Tables 4.2.6.8 and 6.1.1.4'
H H 0.0000 0.0000 'International Tables Vol C Tables 4.2.6.8 and 6.1.1.4'
Cl Cl 0.3639 0.7018 'International Tables Vol C Tables 4.2.6.8 and 6.1.1.4'
Ga Ga -1.2846 0.7763 'International Tables Vol C Tables 4.2.6.8 and 6.1.1.4'
O O 0.0492 0.0322 'International Tables Vol C Tables 4.2.6.8 and 6.1.1.4'
P P 0.2955 0.4335 'International Tables Vol C Tables 4.2.6.8 and 6.1.1.4'
Rh Rh 0.0927 3.6045 'International Tables Vol C Tables 4.2.6.8 and 6.1.1.4'

loop_
_geom_angle_atom_site_label_1
_geom_angle_atom_site_label_2
_geom_angle_atom_site_label_3
_geom_angle
_geom_angle_site_symmetry_1
_geom_angle_site_symmetry_3
_geom_angle_publ_flag
P1 Rh1 Rh1 91.68(3) . 2_565 ?
P1 Rh1 P2 159.45(4) . 2_565 ?
P1 Rh1 P3 80.87(3) . . ?
P1 Rh1 P3 99.74(3) . 2_565 ?
P1 Rh1 P4 80.51(3) . . ?
P2 Rh1 Rh1 101.42(3) 2_565 2_565 ?
P2 Rh1 P3 100.81(3) 2_565 2_565 ?
P3 Rh1 Rh1 61.82(3) . 2_565 ?
P3 Rh1 Rh1 50.30(2) 2_565 2_565 ?
P3 Rh1 P2 91.36(3) . 2_565 ?
P3 Rh1 P3 112.12(3) . 2_565 ?
P4 Rh1 Rh1 149.71(3) . 2_565 ?
P4 Rh1 P2 95.22(3) . 2_565 ?
P4 Rh1 P3 143.38(4) . . ?
P4 Rh1 P3 101.94(3) . 2_565 ?
O1 P1 Rh1 126.56(11) . . ?
O1 P1 O2 98.81(14) . . ?
O1 P1 O3 97.91(14) . . ?
O2 P1 Rh1 114.09(10) . . ?
O3 P1 Rh1 112.81(10) . . ?
O3 P1 O2 103.28(14) . . ?
C1 P2 Rh1 127.26(13) . 2_565 ?
C1 P2 C5 102.64(18) . . ?
C5 P2 Rh1 130.09(14) . 2_565 ?
Rh1 P3 Rh1 67.88(3) . 2_565 ?
C6 P3 Rh1 116.08(13) . 2_565 ?
C6 P3 Rh1 107.03(13) . . ?
C10 P3 Rh1 141.67(14) . . ?
C10 P3 Rh1 121.60(14) . 2_565 ?
C10 P3 C6 100.81(19) . . ?
C11 P4 Rh1 109.91(13) . . ?
C11 P4 C15 104.11(18) . . ?
C15 P4 Rh1 144.23(14) . . ?
C1 O1 P1 124.9(2) . . ?
C6 O2 P1 118.5(2) . . ?
C11 O3 P1 115.4(2) . . ?
O1 C1 P2 120.4(3) . . ?
C2 C1 P2 124.7(3) . . ?
C2 C1 O1 114.9(3) . . ?
C1 C2 H2 118.4 . . ?
C1 C2 C3 123.2(4) . . ?
C3 C2 H2 118.4 . . ?
C2 C3 C31 119.7(4) . . ?
C4 C3 C2 121.0(3) . . ?
C4 C3 C31 119.2(3) . . ?
C3 C4 H4 116.7 . . ?
C5 C4 C3 126.6(4) . . ?
C5 C4 H4 116.7 . . ?
C4 C5 P2 121.1(3) . . ?
C4 C5 C37 118.9(3) . . ?
C37 C5 P2 120.0(3) . . ?
O2 C6 P3 116.4(3) . . ?
C7 C6 P3 126.5(3) . . ?
C7 C6 O2 117.1(3) . . ?
C6 C7 H7 118.9 . . ?
C6 C7 C8 122.2(4) . . ?
C8 C7 H7 118.9 . . ?
C7 C8 C9 120.5(4) . . ?
C7 C8 C43 120.5(4) . . ?
C9 C8 C43 119.0(4) . . ?
C8 C9 H9 116.0 . . ?
C10 C9 C8 128.0(4) . . ?
C10 C9 H9 116.0 . . ?
C9 C10 P3 121.1(3) . . ?
C9 C10 C49 115.8(4) . . ?
C49 C10 P3 123.1(3) . . ?
O3 C11 P4 115.4(3) . . ?
C12 C11 P4 125.2(3) . . ?
C12 C11 O3 119.4(3) . . ?
C11 C12 H12 119.2 . . ?
C11 C12 C13 121.5(4) . . ?
C13 C12 H12 119.2 . . ?
C12 C13 C55 117.4(4) . . ?
C14 C13 C12 122.6(3) . . ?
C14 C13 C55 120.0(3) . . ?
C13 C14 H14 116.5 . . ?
C13 C14 C15 127.0(3) . . ?
C15 C14 H14 116.5 . . ?
C14 C15 P4 119.1(3) . . ?
C14 C15 C66 122.6(3) . . ?
C66 C15 P4 118.1(3) . . ?
C32 C31 C3 120.8(4) . . ?
C36 C31 C3 121.0(4) . . ?
C36 C31 C32 118.2(4) . . ?
C31 C32 H32 119.7 . . ?
C33 C32 C31 120.6(4) . . ?
C33 C32 H32 119.7 . . ?
C32 C33 H33 119.7 . . ?
C34 C33 C32 120.7(5) . . ?
C34 C33 H33 119.7 . . ?
C33 C34 H34 120.3 . . ?
C33 C34 C35 119.3(4) . . ?
C35 C34 H34 120.3 . . ?
C34 C35 H35 119.7 . . ?
C34 C35 C36 120.7(5) . . ?
C36 C35 H35 119.7 . . ?
C31 C36 H36 119.7 . . ?
C35 C36 C31 120.6(5) . . ?
C35 C36 H36 119.7 . . ?
C38 C37 C5 120.8(4) . . ?
C38 C37 C42 119.2(4) . . ?
C42 C37 C5 119.9(4) . . ?
C37 C38 H38 119.9 . . ?
C37 C38 C39 120.3(5) . . ?
C39 C38 H38 119.9 . . ?
C38 C39 H39 120.0 . . ?
C40 C39 C38 120.1(6) . . ?
C40 C39 H39 120.0 . . ?
C39 C40 H40 119.8 . . ?
C39 C40 C41 120.3(5) . . ?
C41 C40 H40 119.8 . . ?
C40 C41 H41 119.9 . . ?
C40 C41 C42 120.2(5) . . ?
C42 C41 H41 119.9 . . ?
C37 C42 H42 120.1 . . ?
C41 C42 C37 119.8(5) . . ?
C41 C42 H42 120.1 . . ?
C44 C43 C8 120.4(4) . . ?
C44 C43 C48 118.7(4) . . ?
C48 C43 C8 120.9(4) . . ?
C43 C44 H44 119.8 . . ?
C43 C44 C45 120.3(4) . . ?
C45 C44 H44 119.8 . . ?
C44 C45 H45 119.8 . . ?
C46 C45 C44 120.4(5) . . ?
C46 C45 H45 119.8 . . ?
C45 C46 H46 120.1 . . ?
C45 C46 C47 119.7(5) . . ?
C47 C46 H46 120.1 . . ?
C46 C47 H47 119.8 . . ?
C46 C47 C48 120.4(5) . . ?
C48 C47 H47 119.8 . . ?
C43 C48 H48 119.8 . . ?
C47 C48 C43 120.5(5) . . ?
C47 C48 H48 119.8 . . ?
C50 C49 C10 120.1(5) . . ?
C50 C49 C54 120.2(5) . . ?
C54 C49 C10 119.1(4) . . ?
C49 C50 H50 121.1 . . ?
C49 C50 C51 117.8(6) . . ?
C51 C50 H50 121.1 . . ?
C50 C51 H51 120.5 . . ?
C52 C51 C50 119.1(7) . . ?
C52 C51 H51 120.5 . . ?
C51 C52 H52 118.0 . . ?
C53 C52 C51 124.0(7) . . ?
C53 C52 H52 118.0 . . ?
C52 C53 H53 120.9 . . ?
C52 C53 C54 118.2(6) . . ?
C54 C53 H53 120.9 . . ?
C49 C54 H54 119.6 . . ?
C53 C54 C49 120.8(6) . . ?
C53 C54 H54 119.6 . . ?
C56 C55 C13 120.7(4) . . ?
C60 C55 C13 120.1(4) . . ?
C60 C55 C56 119.0(4) . . ?
C55 C56 H56 119.7 . . ?
C57 C56 C55 120.6(5) . . ?
C57 C56 H56 119.7 . . ?
C56 C57 H57 120.0 . . ?
C58 C57 C56 119.9(6) . . ?
C58 C57 H57 120.0 . . ?
C57 C58 H58 119.9 . . ?
C57 C58 C59 120.2(5) . . ?
C59 C58 H58 119.9 . . ?
C58 C59 H59 119.5 . . ?
C58 C59 C60 121.1(5) . . ?
C60 C59 H59 119.5 . . ?
C55 C60 H60 120.5 . . ?
C59 C60 C55 119.1(5) . . ?
C59 C60 H60 120.5 . . ?
C62 C61 H61 119.8 . . ?
C62 C61 C66 120.4(4) . . ?
C66 C61 H61 119.8 . . ?
C61 C62 H62 119.7 . . ?
C61 C62 C63 120.6(4) . . ?
C63 C62 H62 119.7 . . ?
C62 C63 H63 120.2 . . ?
C64 C63 C62 119.7(4) . . ?
C64 C63 H63 120.2 . . ?
C63 C64 H64 120.1 . . ?
C63 C64 C65 119.8(4) . . ?
C65 C64 H64 120.1 . . ?
C64 C65 H65 119.4 . . ?
C64 C65 C66 121.2(4) . . ?
C66 C65 H65 119.4 . . ?
C61 C66 C15 121.1(3) . . ?
C65 C66 C15 120.7(3) . . ?
C65 C66 C61 118.1(4) . . ?
P5 Rh2 Rh2 91.87(3) . 2_676 ?
P5 Rh2 P6 101.31(3) . 2_676 ?
P5 Rh2 P6 80.28(3) . . ?
P5 Rh2 P7 80.59(3) . . ?
P5 Rh2 P8 157.42(4) . 2_676 ?
P6 Rh2 Rh2 58.19(2) . 2_676 ?
P6 Rh2 Rh2 53.83(2) 2_676 2_676 ?
P6 Rh2 P6 112.01(2) . 2_676 ?
P7 Rh2 Rh2 154.61(3) . 2_676 ?
P7 Rh2 P6 103.66(3) . 2_676 ?
P7 Rh2 P6 142.09(3) . . ?
P7 Rh2 P8 95.37(3) . 2_676 ?
P8 Rh2 Rh2 100.33(3) 2_676 2_676 ?
P8 Rh2 P6 90.05(3) 2_676 . ?
P8 Rh2 P6 101.23(3) 2_676 2_676 ?
O4 P5 Rh2 114.80(10) . . ?
O4 P5 O5 102.37(14) . . ?
O5 P5 Rh2 112.69(10) . . ?
O6 P5 Rh2 126.77(10) . . ?
O6 P5 O4 98.37(14) . . ?
O6 P5 O5 98.14(14) . . ?
Rh2 P6 Rh2 67.99(2) . 2_676 ?
C16 P6 Rh2 104.94(13) . . ?
C16 P6 Rh2 117.98(13) . 2_676 ?
C16 P6 C20 100.83(17) . . ?
C20 P6 Rh2 144.37(13) . . ?
C20 P6 Rh2 119.59(12) . 2_676 ?
C21 P7 Rh2 143.79(14) . . ?
C21 P7 C25 103.43(18) . . ?
C25 P7 Rh2 109.59(13) . . ?
C26 P8 Rh2 128.31(13) . 2_676 ?
C26 P8 C30 103.18(19) . . ?
C30 P8 Rh2 128.17(15) . 2_676 ?
C16 O4 P5 119.0(2) . . ?
C25 O5 P5 116.0(2) . . ?
C26 O6 P5 124.9(2) . . ?
O4 C16 P6 117.0(2) . . ?
C17 C16 P6 127.2(3) . . ?
C17 C16 O4 115.8(3) . . ?
C16 C17 H17 119.0 . . ?
C16 C17 C18 122.0(3) . . ?
C18 C17 H17 119.0 . . ?
C17 C18 C19 120.8(3) . . ?
C17 C18 C67 119.5(3) . . ?
C19 C18 C67 119.7(3) . . ?
C18 C19 H19 116.1 . . ?
C20 C19 C18 127.8(4) . . ?
C20 C19 H19 116.1 . . ?
C19 C20 P6 121.1(3) . . ?
C19 C20 C73 116.5(3) . . ?
C73 C20 P6 122.4(3) . . ?
C22 C21 P7 118.4(3) . . ?
C22 C21 C80 120.1(3) . . ?
C80 C21 P7 121.5(3) . . ?
C21 C22 H22 116.2 . . ?
C23 C22 C21 127.6(4) . . ?
C23 C22 H22 116.2 . . ?
C22 C23 C24 122.6(4) . . ?
C22 C23 C85 117.6(4) . . ?
C24 C23 C85 119.8(4) . . ?
C23 C24 H24 119.6 . . ?
C25 C24 C23 120.7(4) . . ?
C25 C24 H24 119.6 . . ?
O5 C25 P7 115.1(3) . . ?
C24 C25 P7 126.0(3) . . ?
C24 C25 O5 119.0(3) . . ?
O6 C26 P8 121.8(3) . . ?
C27 C26 P8 124.1(3) . . ?
C27 C26 O6 113.9(3) . . ?
C26 C27 H27 118.3 . . ?
C26 C27 C28 123.4(4) . . ?
C28 C27 H27 118.3 . . ?
C27 C28 C98 118.5(4) . . ?
C29 C28 C27 121.6(4) . . ?
C29 C28 C98 119.9(4) . . ?
C28 C29 H29 116.8 . . ?
C30 C29 C28 126.5(4) . . ?
C30 C29 H29 116.8 . . ?
C29 C30 P8 121.0(3) . . ?
C29 C30 C91 119.9(4) . . ?
C91 C30 P8 119.1(3) . . ?
C68 C67 C18 120.5(4) . . ?
C72 C67 C18 120.7(4) . . ?
C72 C67 C68 118.8(4) . . ?
C67 C68 H68 120.0 . . ?
C69 C68 C67 120.1(4) . . ?
C69 C68 H68 120.0 . . ?
C68 C69 H69 119.8 . . ?
C70 C69 C68 120.4(4) . . ?
C70 C69 H69 119.8 . . ?
C69 C70 H70 120.0 . . ?
C69 C70 C71 120.0(4) . . ?
C71 C70 H70 120.0 . . ?
C70 C71 H71 119.9 . . ?
C72 C71 C70 120.1(4) . . ?
C72 C71 H71 119.9 . . ?
C67 C72 H72 119.7 . . ?
C71 C72 C67 120.6(4) . . ?
C71 C72 H72 119.7 . . ?
C74 C73 C20 121.3(3) . . ?
C74 C73 C78 119.3(4) . . ?
C78 C73 C20 119.1(3) . . ?
C73 C74 H74 119.7 . . ?
C73 C74 C75 120.5(4) . . ?
C75 C74 H74 119.7 . . ?
C74 C75 H75 120.1 . . ?
C76 C75 C74 119.8(4) . . ?
C76 C75 H75 120.1 . . ?
C75 C76 H76 120.1 . . ?
C77 C76 C75 119.9(4) . . ?
C77 C76 H76 120.1 . . ?
C76 C77 H77 119.8 . . ?
C76 C77 C78 120.4(4) . . ?
C78 C77 H77 119.8 . . ?
C73 C78 H78 120.0 . . ?
C77 C78 C73 120.0(4) . . ?
C77 C78 H78 120.0 . . ?
C80 C79 H79 118.9 . . ?
C84 C79 H79 118.9 . . ?
C84 C79 C80 122.2(4) . . ?
C79 C80 C21 121.7(3) . . ?
C79 C80 C81 117.8(4) . . ?
C81 C80 C21 120.5(4) . . ?
C80 C81 H81 120.0 . . ?
C82 C81 C80 120.0(5) . . ?
C82 C81 H81 120.0 . . ?
C81 C82 H82 119.2 . . ?
C83 C82 C81 121.5(5) . . ?
C83 C82 H82 119.2 . . ?
C82 C83 H83 120.3 . . ?
C82 C83 C84 119.4(4) . . ?
C84 C83 H83 120.3 . . ?
C79 C84 C83 119.0(4) . . ?
C79 C84 H84 120.5 . . ?
C83 C84 H84 120.5 . . ?
C86 C85 C23 119.5(4) . . ?
C90 C85 C23 121.3(4) . . ?
C90 C85 C86 119.2(4) . . ?
C85 C86 H86 119.7 . . ?
C87 C86 C85 120.7(5) . . ?
C87 C86 H86 119.7 . . ?
C86 C87 H87 120.1 . . ?
C88 C87 C86 119.7(5) . . ?
C88 C87 H87 120.1 . . ?
C87 C88 H88 119.9 . . ?
C89 C88 C87 120.2(5) . . ?
C89 C88 H88 119.9 . . ?
C88 C89 H89 119.7 . . ?
C88 C89 C90 120.7(5) . . ?
C90 C89 H89 119.7 . . ?
C85 C90 H90 120.3 . . ?
C89 C90 C85 119.3(5) . . ?
C89 C90 H90 120.3 . . ?
C92 C91 C30 120.8(4) . . ?
C96 C91 C30 119.5(4) . . ?
C96 C91 C92 119.6(4) . . ?
C91 C92 H92 120.4 . . ?
C93 C92 C91 119.3(5) . . ?
C93 C92 H92 120.4 . . ?
C92 C93 H93 119.8 . . ?
C94 C93 C92 120.4(5) . . ?
C94 C93 H93 119.8 . . ?
C93 C94 H94 119.9 . . ?
C95 C94 C93 120.1(5) . . ?
C95 C94 H94 119.9 . . ?
C94 C95 H95 119.9 . . ?
C96 C95 C94 120.2(5) . . ?
C96 C95 H95 119.9 . . ?
C91 C96 H96 119.9 . . ?
C95 C96 C91 120.2(5) . . ?
C95 C96 H96 119.9 . . ?
C98 C97 H97 119.5 . . ?
C102 C97 H97 119.5 . . ?
C102 C97 C98 121.1(5) . . ?
C97 C98 C28 121.0(5) . . ?
C99 C98 C28 120.8(5) . . ?
C99 C98 C97 118.1(5) . . ?
C98 C99 H99 120.5 . . ?
C98 C99 C100 119.0(7) . . ?
C100 C99 H99 120.5 . . ?
C99 C100 H100 119.5 . . ?
C101 C100 C99 121.0(8) . . ?
C101 C100 H100 119.5 . . ?
C100 C101 H101 120.5 . . ?
C102 C101 C100 118.9(8) . . ?
C102 C101 H101 120.5 . . ?
C97 C102 H102 119.4 . . ?
C101 C102 C97 121.3(7) . . ?
C101 C102 H102 119.4 . . ?
Cl1 Ga1 Cl2 106.56(7) . . ?
Cl3 Ga1 Cl1 110.37(12) . . ?
Cl3 Ga1 Cl2 108.40(9) . . ?
Cl3 Ga1 Cl4 111.04(9) . . ?
Cl4 Ga1 Cl1 109.35(8) . . ?
Cl4 Ga1 Cl2 111.03(7) . . ?
Cl5 Ga2 Cl6 107.71(6) . . ?
Cl5 Ga2 Cl7 110.34(5) . . ?
Cl5 Ga2 Cl8 110.75(5) . . ?
Cl6 Ga2 Cl7 109.76(5) . . ?
Cl6 Ga2 Cl8 110.14(5) . . ?
Cl8 Ga2 Cl7 108.14(5) . . ?
Cl0A C2AA Cl2A 113.0(4) . . ?
Cl0A C2AA H2AA 109.0 . . ?
Cl0A C2AA H2AB 109.0 . . ?
Cl2A C2AA H2AA 109.0 . . ?
Cl2A C2AA H2AB 109.0 . . ?
H2AA C2AA H2AB 107.8 . . ?
Cl4A C1AA H1AA 106.3 . . ?
Cl4A C1AA H1AB 106.3 . . ?
Cl5A C1AA Cl4A 124.0(9) . . ?
Cl5A C1AA H1AA 106.3 . . ?
Cl5A C1AA H1AB 106.3 . . ?
H1AA C1AA H1AB 106.4 . . ?
Cl1A C0AA Cl3A 105.2(8) . . ?
Cl1A C0AA H0AA 110.7 . . ?
Cl1A C0AA H0AB 110.7 . . ?
Cl3A C0AA H0AA 110.7 . . ?
Cl3A C0AA H0AB 110.7 . . ?
H0AA C0AA H0AB 108.8 . . ?

loop_
_geom_bond_atom_site_label_1
_geom_bond_atom_site_label_2
_geom_bond_distance
_geom_bond_site_symmetry_2
_geom_bond_publ_flag
Rh1 Rh1 2.7876(5) 2_565 ?
Rh1 P1 2.2287(9) . ?
Rh1 P2 2.3297(9) 2_565 ?
Rh1 P3 2.3154(10) . ?
Rh1 P3 2.6525(11) 2_565 ?
Rh1 P4 2.2506(9) . ?
P1 O1 1.587(3) . ?
P1 O2 1.607(3) . ?
P1 O3 1.606(3) . ?
P2 Rh1 2.3297(9) 2_565 ?
P2 C1 1.727(4) . ?
P2 C5 1.729(4) . ?
P3 Rh1 2.6526(11) 2_565 ?
P3 C6 1.751(4) . ?
P3 C10 1.741(4) . ?
P4 C11 1.725(4) . ?
P4 C15 1.732(4) . ?
O1 C1 1.407(4) . ?
O2 C6 1.391(5) . ?
O3 C11 1.407(4) . ?
C1 C2 1.374(5) . ?
C2 H2 0.9500 . ?
C2 C3 1.402(5) . ?
C3 C4 1.394(6) . ?
C3 C31 1.483(5) . ?
C4 H4 0.9500 . ?
C4 C5 1.390(5) . ?
C5 C37 1.491(5) . ?
C6 C7 1.370(6) . ?
C7 H7 0.9500 . ?
C7 C8 1.399(6) . ?
C8 C9 1.403(6) . ?
C8 C43 1.488(6) . ?
C9 H9 0.9500 . ?
C9 C10 1.382(6) . ?
C10 C49 1.498(5) . ?
C11 C12 1.364(5) . ?
C12 H12 0.9500 . ?
C12 C13 1.409(5) . ?
C13 C14 1.394(6) . ?
C13 C55 1.485(5) . ?
C14 H14 0.9500 . ?
C14 C15 1.396(5) . ?
C15 C66 1.482(5) . ?
C31 C32 1.398(6) . ?
C31 C36 1.393(6) . ?
C32 H32 0.9500 . ?
C32 C33 1.384(6) . ?
C33 H33 0.9500 . ?
C33 C34 1.374(8) . ?
C34 H34 0.9500 . ?
C34 C35 1.381(8) . ?
C35 H35 0.9500 . ?
C35 C36 1.384(6) . ?
C36 H36 0.9500 . ?
C37 C38 1.382(6) . ?
C37 C42 1.396(6) . ?
C38 H38 0.9500 . ?
C38 C39 1.391(7) . ?
C39 H39 0.9500 . ?
C39 C40 1.369(9) . ?
C40 H40 0.9500 . ?
C40 C41 1.375(10) . ?
C41 H41 0.9500 . ?
C41 C42 1.388(7) . ?
C42 H42 0.9500 . ?
C43 C44 1.388(6) . ?
C43 C48 1.392(7) . ?
C44 H44 0.9500 . ?
C44 C45 1.389(6) . ?
C45 H45 0.9500 . ?
C45 C46 1.373(8) . ?
C46 H46 0.9500 . ?
C46 C47 1.380(8) . ?
C47 H47 0.9500 . ?
C47 C48 1.380(7) . ?
C48 H48 0.9500 . ?
C49 C50 1.388(7) . ?
C49 C54 1.394(7) . ?
C50 H50 0.9500 . ?
C50 C51 1.426(8) . ?
C51 H51 0.9500 . ?
C51 C52 1.355(10) . ?
C52 H52 0.9500 . ?
C52 C53 1.341(9) . ?
C53 H53 0.9500 . ?
C53 C54 1.386(8) . ?
C54 H54 0.9500 . ?
C55 C56 1.396(7) . ?
C55 C60 1.395(7) . ?
C56 H56 0.9500 . ?
C56 C57 1.382(7) . ?
C57 H57 0.9500 . ?
C57 C58 1.366(10) . ?
C58 H58 0.9500 . ?
C58 C59 1.373(9) . ?
C59 H59 0.9500 . ?
C59 C60 1.388(7) . ?
C60 H60 0.9500 . ?
C61 H61 0.9500 . ?
C61 C62 1.378(6) . ?
C61 C66 1.397(5) . ?
C62 H62 0.9500 . ?
C62 C63 1.387(7) . ?
C63 H63 0.9500 . ?
C63 C64 1.378(7) . ?
C64 H64 0.9500 . ?
C64 C65 1.384(6) . ?
C65 H65 0.9500 . ?
C65 C66 1.395(6) . ?
Rh2 Rh2 2.7462(5) 2_676 ?
Rh2 P5 2.2240(9) . ?
Rh2 P6 2.3912(9) . ?
Rh2 P6 2.5172(9) 2_676 ?
Rh2 P7 2.2550(9) . ?
Rh2 P8 2.3316(9) 2_676 ?
P5 O4 1.598(3) . ?
P5 O5 1.603(3) . ?
P5 O6 1.590(3) . ?
P6 Rh2 2.5172(9) 2_676 ?
P6 C16 1.744(4) . ?
P6 C20 1.750(4) . ?
P7 C21 1.728(4) . ?
P7 C25 1.734(4) . ?
P8 Rh2 2.3316(9) 2_676 ?
P8 C26 1.728(4) . ?
P8 C30 1.730(4) . ?
O4 C16 1.388(4) . ?
O5 C25 1.400(4) . ?
O6 C26 1.401(5) . ?
C16 C17 1.372(5) . ?
C17 H17 0.9500 . ?
C17 C18 1.400(5) . ?
C18 C19 1.402(5) . ?
C18 C67 1.483(5) . ?
C19 H19 0.9500 . ?
C19 C20 1.388(5) . ?
C20 C73 1.497(5) . ?
C21 C22 1.402(5) . ?
C21 C80 1.488(5) . ?
C22 H22 0.9500 . ?
C22 C23 1.393(6) . ?
C23 C24 1.397(6) . ?
C23 C85 1.487(6) . ?
C24 H24 0.9500 . ?
C24 C25 1.362(5) . ?
C26 C27 1.375(5) . ?
C27 H27 0.9500 . ?
C27 C28 1.396(6) . ?
C28 C29 1.390(7) . ?
C28 C98 1.479(6) . ?
C29 H29 0.9500 . ?
C29 C30 1.389(6) . ?
C30 C91 1.484(6) . ?
C67 C68 1.400(6) . ?
C67 C72 1.391(6) . ?
C68 H68 0.9500 . ?
C68 C69 1.386(6) . ?
C69 H69 0.9500 . ?
C69 C70 1.378(7) . ?
C70 H70 0.9500 . ?
C70 C71 1.382(7) . ?
C71 H71 0.9500 . ?
C71 C72 1.382(6) . ?
C72 H72 0.9500 . ?
C73 C74 1.386(6) . ?
C73 C78 1.390(6) . ?
C74 H74 0.9500 . ?
C74 C75 1.390(6) . ?
C75 H75 0.9500 . ?
C75 C76 1.385(6) . ?
C76 H76 0.9500 . ?
C76 C77 1.379(7) . ?
C77 H77 0.9500 . ?
C77 C78 1.389(6) . ?
C78 H78 0.9500 . ?
C79 H79 0.9500 . ?
C79 C80 1.390(6) . ?
C79 C84 1.384(6) . ?
C80 C81 1.401(6) . ?
C81 H81 0.9500 . ?
C81 C82 1.382(7) . ?
C82 H82 0.9500 . ?
C82 C83 1.375(8) . ?
C83 H83 0.9500 . ?
C83 C84 1.393(7) . ?
C84 H84 0.9500 . ?
C85 C86 1.397(7) . ?
C85 C90 1.394(7) . ?
C86 H86 0.9500 . ?
C86 C87 1.380(6) . ?
C87 H87 0.9500 . ?
C87 C88 1.379(8) . ?
C88 H88 0.9500 . ?
C88 C89 1.377(9) . ?
C89 H89 0.9500 . ?
C89 C90 1.392(7) . ?
C90 H90 0.9500 . ?
C91 C92 1.398(6) . ?
C91 C96 1.396(6) . ?
C92 H92 0.9500 . ?
C92 C93 1.392(7) . ?
C93 H93 0.9500 . ?
C93 C94 1.384(8) . ?
C94 H94 0.9500 . ?
C94 C95 1.380(8) . ?
C95 H95 0.9500 . ?
C95 C96 1.378(7) . ?
C96 H96 0.9500 . ?
C97 H97 0.9500 . ?
C97 C98 1.384(7) . ?
C97 C102 1.383(7) . ?
C98 C99 1.353(9) . ?
C99 H99 0.9500 . ?
C99 C100 1.417(10) . ?
C100 H100 0.9500 . ?
C100 C101 1.367(10) . ?
C101 H101 0.9500 . ?
C101 C102 1.314(10) . ?
C102 H102 0.9500 . ?
Ga1 Cl1 2.1699(18) . ?
Ga1 Cl2 2.1865(17) . ?
Ga1 Cl3 2.144(2) . ?
Ga1 Cl4 2.1673(17) . ?
Ga2 Cl5 2.1654(12) . ?
Ga2 Cl6 2.1682(13) . ?
Ga2 Cl7 2.1849(12) . ?
Ga2 Cl8 2.1726(12) . ?
Cl0A C2AA 1.735(8) . ?
Cl2A C2AA 1.737(7) . ?
C2AA H2AA 0.9900 . ?
C2AA H2AB 0.9900 . ?
Cl4A C1AA 1.657(12) . ?
Cl5A C1AA 1.617(13) . ?
C1AA H1AA 0.9900 . ?
C1AA H1AB 0.9900 . ?
Cl1A C0AA 1.576(13) . ?
Cl3A C0AA 1.814(13) . ?
C0AA H0AA 0.9900 . ?
C0AA H0AB 0.9900 . ?

loop_
_geom_torsion_atom_site_label_1
_geom_torsion_atom_site_label_2
_geom_torsion_atom_site_label_3
_geom_torsion_atom_site_label_4
_geom_torsion
_geom_torsion_site_symmetry_1
_geom_torsion_site_symmetry_2
_geom_torsion_site_symmetry_3
_geom_torsion_site_symmetry_4
_geom_torsion_publ_flag
Rh1 P1 O1 C1 74.9(3) . . . . ?
Rh1 P1 O2 C6 -5.6(3) . . . . ?
Rh1 P1 O3 C11 28.3(3) . . . . ?
Rh1 P2 C1 O1 13.8(4) 2_565 . . . ?
Rh1 P2 C1 C2 -170.3(3) 2_565 . . . ?
Rh1 P2 C5 C4 171.4(2) 2_565 . . . ?
Rh1 P2 C5 C37 -11.5(4) 2_565 . . . ?
Rh1 P3 C6 O2 -55.8(3) 2_565 . . . ?
Rh1 P3 C6 O2 17.4(3) . . . . ?
Rh1 P3 C6 C7 -163.5(3) . . . . ?
Rh1 P3 C6 C7 123.3(3) 2_565 . . . ?
Rh1 P3 C10 C9 143.3(3) . . . . ?
Rh1 P3 C10 C9 -122.9(3) 2_565 . . . ?
Rh1 P3 C10 C49 55.7(4) 2_565 . . . ?
Rh1 P3 C10 C49 -38.1(5) . . . . ?
Rh1 P4 C11 O3 5.7(3) . . . . ?
Rh1 P4 C11 C12 -176.6(3) . . . . ?
Rh1 P4 C15 C14 168.1(2) . . . . ?
Rh1 P4 C15 C66 -16.4(4) . . . . ?
P1 O1 C1 P2 -45.8(4) . . . . ?
P1 O1 C1 C2 137.8(3) . . . . ?
P1 O2 C6 P3 -8.5(4) . . . . ?
P1 O2 C6 C7 172.4(3) . . . . ?
P1 O3 C11 P4 -21.8(4) . . . . ?
P1 O3 C11 C12 160.4(3) . . . . ?
P2 C1 C2 C3 -4.3(6) . . . . ?
P2 C5 C37 C38 -49.5(5) . . . . ?
P2 C5 C37 C42 134.2(3) . . . . ?
P3 C6 C7 C8 7.0(6) . . . . ?
P3 C10 C49 C50 -99.4(4) . . . . ?
P3 C10 C49 C54 89.4(5) . . . . ?
P4 C11 C12 C13 4.6(6) . . . . ?
P4 C15 C66 C61 -141.0(3) . . . . ?
P4 C15 C66 C65 35.5(5) . . . . ?
O1 P1 O2 C6 131.2(3) . . . . ?
O1 P1 O3 C11 -107.0(3) . . . . ?
O1 C1 C2 C3 171.8(4) . . . . ?
O2 P1 O1 C1 -54.1(3) . . . . ?
O2 P1 O3 C11 152.0(3) . . . . ?
O2 C6 C7 C8 -174.0(3) . . . . ?
O3 P1 O1 C1 -158.9(3) . . . . ?
O3 P1 O2 C6 -128.4(3) . . . . ?
O3 C11 C12 C13 -177.8(4) . . . . ?
C1 P2 C5 C4 -7.6(4) . . . . ?
C1 P2 C5 C37 169.4(3) . . . . ?
C1 C2 C3 C4 -3.1(6) . . . . ?
C1 C2 C3 C31 -180.0(4) . . . . ?
C2 C3 C4 C5 4.1(6) . . . . ?
C2 C3 C31 C32 -146.9(4) . . . . ?
C2 C3 C31 C36 32.7(6) . . . . ?
C3 C4 C5 P2 2.4(6) . . . . ?
C3 C4 C5 C37 -174.7(4) . . . . ?
C3 C31 C32 C33 179.2(4) . . . . ?
C3 C31 C36 C35 -179.0(4) . . . . ?
C4 C3 C31 C32 36.2(6) . . . . ?
C4 C3 C31 C36 -144.2(4) . . . . ?
C4 C5 C37 C38 127.6(5) . . . . ?
C4 C5 C37 C42 -48.7(5) . . . . ?
C5 P2 C1 O1 -167.2(3) . . . . ?
C5 P2 C1 C2 8.8(4) . . . . ?
C5 C37 C38 C39 -175.6(5) . . . . ?
C5 C37 C42 C41 178.6(4) . . . . ?
C6 P3 C10 C9 7.1(4) . . . . ?
C6 P3 C10 C49 -174.3(4) . . . . ?
C6 C7 C8 C9 1.2(6) . . . . ?
C6 C7 C8 C43 -179.9(4) . . . . ?
C7 C8 C9 C10 -4.2(6) . . . . ?
C7 C8 C43 C44 38.5(6) . . . . ?
C7 C8 C43 C48 -143.0(4) . . . . ?
C8 C9 C10 P3 -1.3(6) . . . . ?
C8 C9 C10 C49 180.0(4) . . . . ?
C8 C43 C44 C45 177.5(4) . . . . ?
C8 C43 C48 C47 -178.2(5) . . . . ?
C9 C8 C43 C44 -142.7(4) . . . . ?
C9 C8 C43 C48 35.8(6) . . . . ?
C9 C10 C49 C50 79.3(5) . . . . ?
C9 C10 C49 C54 -91.9(5) . . . . ?
C10 P3 C6 O2 170.8(3) . . . . ?
C10 P3 C6 C7 -10.2(4) . . . . ?
C10 C49 C50 C51 -171.8(4) . . . . ?
C10 C49 C54 C53 172.2(5) . . . . ?
C11 P4 C15 C14 6.4(4) . . . . ?
C11 P4 C15 C66 -178.2(3) . . . . ?
C11 C12 C13 C14 1.4(6) . . . . ?
C11 C12 C13 C55 -177.7(4) . . . . ?
C12 C13 C14 C15 -2.5(7) . . . . ?
C12 C13 C55 C56 -36.7(6) . . . . ?
C12 C13 C55 C60 138.6(4) . . . . ?
C13 C14 C15 P4 -2.3(6) . . . . ?
C13 C14 C15 C66 -177.5(4) . . . . ?
C13 C55 C56 C57 173.7(5) . . . . ?
C13 C55 C60 C59 -174.2(5) . . . . ?
C14 C13 C55 C56 144.2(5) . . . . ?
C14 C13 C55 C60 -40.5(6) . . . . ?
C14 C15 C66 C61 34.3(6) . . . . ?
C14 C15 C66 C65 -149.2(4) . . . . ?
C15 P4 C11 O3 174.5(3) . . . . ?
C15 P4 C11 C12 -7.9(4) . . . . ?
C31 C3 C4 C5 -179.0(4) . . . . ?
C31 C32 C33 C34 0.0(7) . . . . ?
C32 C31 C36 C35 0.5(7) . . . . ?
C32 C33 C34 C35 0.2(7) . . . . ?
C33 C34 C35 C36 -0.1(7) . . . . ?
C34 C35 C36 C31 -0.3(7) . . . . ?
C36 C31 C32 C33 -0.4(6) . . . . ?
C37 C38 C39 C40 -1.6(10) . . . . ?
C38 C37 C42 C41 2.2(7) . . . . ?
C38 C39 C40 C41 -0.5(12) . . . . ?
C39 C40 C41 C42 3.5(11) . . . . ?
C40 C41 C42 C37 -4.3(8) . . . . ?
C42 C37 C38 C39 0.7(8) . . . . ?
C43 C8 C9 C10 177.0(4) . . . . ?
C43 C44 C45 C46 0.9(8) . . . . ?
C44 C43 C48 C47 0.3(8) . . . . ?
C44 C45 C46 C47 -0.1(9) . . . . ?
C45 C46 C47 C48 -0.5(10) . . . . ?
C46 C47 C48 C43 0.4(9) . . . . ?
C48 C43 C44 C45 -0.9(7) . . . . ?
C49 C50 C51 C52 -0.1(8) . . . . ?
C50 C49 C54 C53 1.1(7) . . . . ?
C50 C51 C52 C53 0.5(10) . . . . ?
C51 C52 C53 C54 -0.1(10) . . . . ?
C52 C53 C54 C49 -0.7(9) . . . . ?
C54 C49 C50 C51 -0.7(7) . . . . ?
C55 C13 C14 C15 176.5(4) . . . . ?
C55 C56 C57 C58 0.1(9) . . . . ?
C56 C55 C60 C59 1.2(8) . . . . ?
C56 C57 C58 C59 1.8(10) . . . . ?
C57 C58 C59 C60 -2.3(10) . . . . ?
C58 C59 C60 C55 0.8(9) . . . . ?
C60 C55 C56 C57 -1.6(8) . . . . ?
C61 C62 C63 C64 4.3(7) . . . . ?
C62 C61 C66 C15 173.0(4) . . . . ?
C62 C61 C66 C65 -3.6(6) . . . . ?
C62 C63 C64 C65 -3.2(7) . . . . ?
C63 C64 C65 C66 -1.4(7) . . . . ?
C64 C65 C66 C15 -171.9(4) . . . . ?
C64 C65 C66 C61 4.8(6) . . . . ?
C66 C61 C62 C63 -0.9(7) . . . . ?
Rh2 P5 O4 C16 2.3(3) . . . . ?
Rh2 P5 O5 C25 -28.7(3) . . . . ?
Rh2 P5 O6 C26 -70.6(3) . . . . ?
Rh2 P6 C16 O4 51.4(3) 2_676 . . . ?
Rh2 P6 C16 O4 -21.2(3) . . . . ?
Rh2 P6 C16 C17 -127.8(3) 2_676 . . . ?
Rh2 P6 C16 C17 159.5(3) . . . . ?
Rh2 P6 C20 C19 126.1(3) 2_676 . . . ?
Rh2 P6 C20 C19 -140.9(2) . . . . ?
Rh2 P6 C20 C73 39.9(4) . . . . ?
Rh2 P6 C20 C73 -53.1(3) 2_676 . . . ?
Rh2 P7 C21 C22 -166.0(2) . . . . ?
Rh2 P7 C21 C80 15.7(4) . . . . ?
Rh2 P7 C25 O5 -5.3(3) . . . . ?
Rh2 P7 C25 C24 176.4(3) . . . . ?
Rh2 P8 C26 O6 -3.7(4) 2_676 . . . ?
Rh2 P8 C26 C27 -178.7(3) 2_676 . . . ?
Rh2 P8 C30 C29 176.2(3) 2_676 . . . ?
Rh2 P8 C30 C91 -4.1(4) 2_676 . . . ?
P5 O4 C16 P6 13.7(4) . . . . ?
P5 O4 C16 C17 -166.9(3) . . . . ?
P5 O5 C25 P7 21.7(4) . . . . ?
P5 O5 C25 C24 -159.8(3) . . . . ?
P5 O6 C26 P8 33.4(4) . . . . ?
P5 O6 C26 C27 -151.1(3) . . . . ?
P6 C16 C17 C18 -1.5(6) . . . . ?
P6 C20 C73 C74 91.9(4) . . . . ?
P6 C20 C73 C78 -94.2(4) . . . . ?
P7 C21 C22 C23 4.5(6) . . . . ?
P7 C21 C80 C79 -23.6(5) . . . . ?
P7 C21 C80 C81 158.0(4) . . . . ?
P8 C26 C27 C28 4.6(6) . . . . ?
P8 C30 C91 C92 58.4(5) . . . . ?
P8 C30 C91 C96 -121.8(4) . . . . ?
O4 P5 O5 C25 -152.5(3) . . . . ?
O4 P5 O6 C26 59.2(3) . . . . ?
O4 C16 C17 C18 179.2(3) . . . . ?
O5 P5 O4 C16 124.8(3) . . . . ?
O5 P5 O6 C26 163.0(3) . . . . ?
O6 P5 O4 C16 -134.9(3) . . . . ?
O6 P5 O5 C25 107.0(3) . . . . ?
O6 C26 C27 C28 -170.7(3) . . . . ?
C16 P6 C20 C19 -5.1(3) . . . . ?
C16 P6 C20 C73 175.7(3) . . . . ?
C16 C17 C18 C19 -1.5(6) . . . . ?
C16 C17 C18 C67 179.5(3) . . . . ?
C17 C18 C19 C20 0.2(6) . . . . ?
C17 C18 C67 C68 -34.4(5) . . . . ?
C17 C18 C67 C72 146.1(4) . . . . ?
C18 C19 C20 P6 3.7(6) . . . . ?
C18 C19 C20 C73 -177.1(4) . . . . ?
C18 C67 C68 C69 -178.5(4) . . . . ?
C18 C67 C72 C71 178.7(4) . . . . ?
C19 C18 C67 C68 146.5(4) . . . . ?
C19 C18 C67 C72 -33.0(5) . . . . ?
C19 C20 C73 C74 -87.4(4) . . . . ?
C19 C20 C73 C78 86.5(4) . . . . ?
C20 P6 C16 O4 -176.4(3) . . . . ?
C20 P6 C16 C17 4.3(4) . . . . ?
C20 C73 C74 C75 176.1(4) . . . . ?
C20 C73 C78 C77 -174.4(4) . . . . ?
C21 P7 C25 O5 -170.2(3) . . . . ?
C21 P7 C25 C24 11.5(4) . . . . ?
C21 C22 C23 C24 4.6(7) . . . . ?
C21 C22 C23 C85 -176.4(4) . . . . ?
C21 C80 C81 C82 178.5(5) . . . . ?
C22 C21 C80 C79 158.1(4) . . . . ?
C22 C21 C80 C81 -20.2(6) . . . . ?
C22 C23 C24 C25 -4.5(6) . . . . ?
C22 C23 C85 C86 47.2(6) . . . . ?
C22 C23 C85 C90 -134.5(5) . . . . ?
C23 C24 C25 P7 -4.8(6) . . . . ?
C23 C24 C25 O5 176.9(3) . . . . ?
C23 C85 C86 C87 179.7(4) . . . . ?
C23 C85 C90 C89 177.6(5) . . . . ?
C24 C23 C85 C86 -133.7(4) . . . . ?
C24 C23 C85 C90 44.6(6) . . . . ?
C25 P7 C21 C22 -10.6(3) . . . . ?
C25 P7 C21 C80 171.2(3) . . . . ?
C26 P8 C30 C29 2.5(4) . . . . ?
C26 P8 C30 C91 -177.8(3) . . . . ?
C26 C27 C28 C29 -0.8(6) . . . . ?
C26 C27 C28 C98 177.0(4) . . . . ?
C27 C28 C29 C30 -1.9(7) . . . . ?
C27 C28 C98 C97 50.8(6) . . . . ?
C27 C28 C98 C99 -126.0(6) . . . . ?
C28 C29 C30 P8 0.5(6) . . . . ?
C28 C29 C30 C91 -179.2(4) . . . . ?
C28 C98 C99 C100 175.1(6) . . . . ?
C29 C28 C98 C97 -131.3(5) . . . . ?
C29 C28 C98 C99 51.8(7) . . . . ?
C29 C30 C91 C92 -121.8(4) . . . . ?
C29 C30 C91 C96 58.0(5) . . . . ?
C30 P8 C26 O6 169.9(3) . . . . ?
C30 P8 C26 C27 -5.0(4) . . . . ?
C30 C91 C92 C93 -179.3(4) . . . . ?
C30 C91 C96 C95 178.7(4) . . . . ?
C67 C18 C19 C20 179.3(4) . . . . ?
C67 C68 C69 C70 -0.1(7) . . . . ?
C68 C67 C72 C71 -0.8(6) . . . . ?
C68 C69 C70 C71 -1.0(7) . . . . ?
C69 C70 C71 C72 1.2(7) . . . . ?
C70 C71 C72 C67 -0.3(7) . . . . ?
C72 C67 C68 C69 1.0(6) . . . . ?
C73 C74 C75 C76 -2.2(6) . . . . ?
C74 C73 C78 C77 -0.4(6) . . . . ?
C74 C75 C76 C77 0.2(6) . . . . ?
C75 C76 C77 C78 1.6(6) . . . . ?
C76 C77 C78 C73 -1.6(6) . . . . ?
C78 C73 C74 C75 2.2(6) . . . . ?
C79 C80 C81 C82 0.1(7) . . . . ?
C80 C21 C22 C23 -177.2(4) . . . . ?
C80 C79 C84 C83 3.6(7) . . . . ?
C80 C81 C82 C83 2.4(9) . . . . ?
C81 C82 C83 C84 -1.9(9) . . . . ?
C82 C83 C84 C79 -1.1(8) . . . . ?
C84 C79 C80 C21 178.5(4) . . . . ?
C84 C79 C80 C81 -3.1(6) . . . . ?
C85 C23 C24 C25 176.5(4) . . . . ?
C85 C86 C87 C88 2.6(8) . . . . ?
C86 C85 C90 C89 -4.1(8) . . . . ?
C86 C87 C88 C89 -3.9(9) . . . . ?
C87 C88 C89 C90 1.2(11) . . . . ?
C88 C89 C90 C85 2.8(10) . . . . ?
C90 C85 C86 C87 1.4(7) . . . . ?
C91 C92 C93 C94 0.7(7) . . . . ?
C92 C91 C96 C95 -1.5(6) . . . . ?
C92 C93 C94 C95 -1.9(7) . . . . ?
C93 C94 C95 C96 1.4(7) . . . . ?
C94 C95 C96 C91 0.3(7) . . . . ?
C96 C91 C92 C93 1.0(6) . . . . ?
C97 C98 C99 C100 -1.8(9) . . . . ?
C98 C28 C29 C30 -179.7(4) . . . . ?
C98 C97 C102 C101 5.7(9) . . . . ?
C98 C99 C100 C101 7.9(11) . . . . ?
C99 C100 C101 C102 -7.1(12) . . . . ?
C100 C101 C102 C97 0.4(12) . . . . ?
C102 C97 C98 C28 178.4(5) . . . . ?
C102 C97 C98 C99 -4.7(8) . . . . ?
